data_7025156
loop_
_publ_author_name
'Babashkina, Maria G.'
'Safin, Damir A.'
'Fayon, Franck'
'Rakhmatullin, Aydar I.'
'Sokolov, Felix D.'
'Klein, Axel'
'Krivolapov, Dmitriy B.'
'Pape, Tania'
'Hahn, F. Ekkehardt'
'Kozlowski, Henryk'

_publ_section_title
;
 Copper(I) complexes with N-(diisopropoxythiophosphoryl)thiobenzamide
 PhC(S)NHP(S)(OiPr)2.
;
_journal_issue 35
_journal_name_full 'Dalton transactions (Cambridge, England : 2003)'
_journal_page_first 8261
_journal_page_last 8268
_journal_paper_doi 10.1039/b925478a
_journal_volume 39
_journal_year 2010
_chemical_formula_moiety 'C52 H76 Cu2 K2 N4 O8 P4 S8'
_chemical_formula_sum 'C52 H76 Cu2 K2 N4 O8 P4 S8'
_chemical_formula_weight 1470.81
_space_group_IT_number 15
_symmetry_cell_setting monoclinic
_symmetry_space_group_name_Hall '-C 2yc'
_symmetry_space_group_name_H-M 'C 1 2/c 1'
_atom_sites_solution_hydrogens geom
_atom_sites_solution_primary direct
_atom_sites_solution_secondary difmap
_audit_creation_method SHELXL-97
_cell_angle_alpha 90.00
_cell_angle_beta 95.0320(10)
_cell_angle_gamma 90.00
_cell_formula_units_Z 16
_cell_length_a 49.350(5)
_cell_length_b 18.9378(17)
_cell_length_c 30.529(3)
_cell_measurement_reflns_used 2775
_cell_measurement_temperature 293(2)
_cell_measurement_theta_max 20.13
_cell_measurement_theta_min 2.30
_cell_volume 28422(5)
_computing_cell_refinement 'Bruker SMART'
_computing_data_collection 'Bruker SMART'
_computing_data_reduction 'Bruker SAINT'
_computing_structure_refinement 'SHELXL-97 (Sheldrick, 1997)'
_computing_structure_solution 'Bruker SHELXTL'
_diffrn_ambient_temperature 293(2)
_diffrn_measured_fraction_theta_full 0.901
_diffrn_measured_fraction_theta_max 0.901
_diffrn_measurement_device_type 'CCD area detector'
_diffrn_measurement_method 'phi and omega scans'
_diffrn_radiation_monochromator graphite
_diffrn_radiation_probe x-ray
_diffrn_radiation_type MoK\a
_diffrn_radiation_wavelength 0.71073
_diffrn_reflns_av_R_equivalents 0.0684
_diffrn_reflns_av_sigmaI/netI 0.1654
_diffrn_reflns_limit_h_max 51
_diffrn_reflns_limit_h_min -19
_diffrn_reflns_limit_k_max 19
_diffrn_reflns_limit_k_min -18
_diffrn_reflns_limit_l_max 24
_diffrn_reflns_limit_l_min -31
_diffrn_reflns_number 27624
_diffrn_reflns_theta_full 21.82
_diffrn_reflns_theta_max 21.82
_diffrn_reflns_theta_min 2.05
_diffrn_source 'fine-focus sealed tube'
_diffrn_source_type SmartApex2
_exptl_absorpt_coefficient_mu 1.089
_exptl_absorpt_correction_T_max 0.8989
_exptl_absorpt_correction_T_min 0.7360
_exptl_absorpt_correction_type multi-scan
_exptl_absorpt_process_details Sadabs
_exptl_crystal_colour yelloW
_exptl_crystal_density_diffrn 1.375
_exptl_crystal_density_method 'not measured'
_exptl_crystal_description Prizm
_exptl_crystal_F_000 12224
_exptl_crystal_size_max 0.30
_exptl_crystal_size_mid 0.20
_exptl_crystal_size_min 0.10
_refine_diff_density_max 0.814
_refine_diff_density_min -0.452
_refine_diff_density_rms 0.057
_refine_ls_extinction_method none
_refine_ls_goodness_of_fit_ref 0.792
_refine_ls_hydrogen_treatment constr
_refine_ls_matrix_type full
_refine_ls_number_parameters 1322
_refine_ls_number_reflns 15353
_refine_ls_number_restraints 0
_refine_ls_restrained_S_all 0.792
_refine_ls_R_factor_all 0.1593
_refine_ls_R_factor_gt 0.0470
_refine_ls_shift/su_max 0.002
_refine_ls_shift/su_mean 0.001
_refine_ls_structure_factor_coef Fsqd
_refine_ls_weighting_details 'calc w=1/[\s^2^(Fo^2^)+(0.0316P)^2^+0.0000P] where P=(Fo^2^+2Fc^2^)/3'
_refine_ls_weighting_scheme calc
_refine_ls_wR_factor_gt 0.0843
_refine_ls_wR_factor_ref 0.1056
_reflns_number_gt 5662
_reflns_number_total 15353
_reflns_threshold_expression >2sigma(I)
_cod_data_source_file b925478a.txt
_cod_data_source_block '[KCuL2]n'
_cod_original_cell_volume 28422(4)
_cod_original_sg_symbol_H-M 'C 2/c'
_cod_database_code 7025156

loop_
_symmetry_equiv_pos_as_xyz
'x, y, z'
'-x, y, -z+1/2'
'x+1/2, y+1/2, z'
'-x+1/2, y+1/2, -z+1/2'
'-x, -y, -z'
'x, -y, z-1/2'
'-x+1/2, -y+1/2, -z'
'x+1/2, -y+1/2, z-1/2'

loop_
_atom_site_label
_atom_site_type_symbol
_atom_site_fract_x
_atom_site_fract_y
_atom_site_fract_z
_atom_site_U_iso_or_equiv
_atom_site_adp_type
_atom_site_occupancy
_atom_site_symmetry_multiplicity
_atom_site_calc_flag
_atom_site_refinement_flags
O8 O -0.04964(15) 0.8411(4) -0.1976(2) 0.064(2) Uani 1 1 d .
O1 O 0.08454(12) 0.7588(3) 0.19641(18) 0.0479(19) Uani 1 1 d .
O11 O 0.33912(12) 1.0037(4) 0.19277(18) 0.063(2) Uani 1 1 d .
O9 O 0.16861(13) 0.9924(4) 0.29184(18) 0.056(2) Uani 1 1 d .
O4 O -0.03763(14) 0.8813(3) -0.05887(18) 0.053(2) Uani 1 1 d .
O12 O 0.30388(13) 0.9139(4) 0.19346(19) 0.051(2) Uani 1 1 d .
O7 O -0.08550(15) 0.7541(4) -0.2020(2) 0.079(3) Uani 1 1 d .
O5 O 0.04726(12) 0.5575(3) 0.06399(17) 0.0458(18) Uani 1 1 d .
O10 O 0.20618(13) 0.9085(4) 0.29870(19) 0.048(2) Uani 1 1 d .
O15 O 0.20431(12) 1.1939(3) -0.06750(17) 0.0451(17) Uani 1 1 d .
O16 O 0.20390(12) 1.0661(3) -0.06780(17) 0.0472(17) Uani 1 1 d .
N8 N 0.20830(15) 1.1388(4) 0.0083(2) 0.043(2) Uani 1 1 d .
O6 O 0.04791(12) 0.6864(3) 0.06268(18) 0.0516(18) Uani 1 1 d .
N7 N 0.30911(17) 0.8825(4) -0.0232(3) 0.048(2) Uani 1 1 d .
N3 N 0.04286(15) 0.6096(4) -0.0117(2) 0.048(2) Uani 1 1 d .
C76 C 0.3173(3) 0.8464(6) 0.2032(4) 0.072(4) Uani 1 1 d .
H66 H 0.3265 0.8477 0.2330 0.087 Uiso 1 1 calc R
C34 C 0.0418(3) 0.4845(7) 0.0477(4) 0.099(2) Uani 1 1 d .
H30 H 0.0265 0.4851 0.0250 0.119 Uiso 1 1 calc R
C11 C 0.0572(2) 0.6022(6) 0.2081(3) 0.058(3) Uani 1 1 d .
H11 H 0.0632 0.6008 0.2396 0.069 Uiso 1 1 calc R
C93 C 0.2081(2) 1.1304(6) 0.0852(3) 0.049(3) Uani 1 1 d .
C99 C 0.20909(17) 1.2655(5) -0.0500(3) 0.032(2) Uani 1 1 d .
H85 H 0.2236 1.2638 -0.0259 0.038 Uiso 1 1 calc R
C60 C 0.1977(2) 0.8354(6) 0.2909(3) 0.062(4) Uani 1 1 d .
H52 H 0.1916 0.8289 0.2597 0.074 Uiso 1 1 calc R
O13 O 0.33732(14) 0.8845(3) 0.0494(2) 0.0589(19) Uani 1 1 d .
C28 C 0.0414(2) 0.6207(6) -0.0903(3) 0.041(3) Uani 1 1 d .
C92 C 0.2133(2) 1.0977(6) 0.0424(4) 0.048(3) Uani 1 1 d .
C47 C -0.0626(3) 0.9130(7) -0.2038(4) 0.076(4) Uani 1 1 d .
H41 H -0.0725 0.9157 -0.2330 0.092 Uiso 1 1 calc R
C62 C 0.1747(2) 0.8181(6) 0.3189(4) 0.098(4) Uani 1 1 d .
H54A H 0.1593 0.8474 0.3102 0.146 Uiso 1 1 calc R
H54B H 0.1805 0.8266 0.3493 0.146 Uiso 1 1 calc R
H54C H 0.1697 0.7693 0.3150 0.146 Uiso 1 1 calc R
C13 C 0.0807(2) 0.5823(5) 0.1826(3) 0.081(4) Uani 1 1 d .
H13A H 0.0956 0.6139 0.1899 0.122 Uiso 1 1 calc R
H13B H 0.0752 0.5855 0.1517 0.122 Uiso 1 1 calc R
H13C H 0.0862 0.5348 0.1898 0.122 Uiso 1 1 calc R
C37 C 0.07348(19) 0.7189(5) 0.0511(3) 0.046(3) Uani 1 1 d .
H33 H 0.0763 0.7091 0.0203 0.056 Uiso 1 1 calc R
C27 C 0.0370(2) 0.6512(5) -0.0461(3) 0.041(3) Uani 1 1 d .
C29 C 0.0454(2) 0.6613(6) -0.1256(3) 0.093(3) Uani 1 1 d .
H25 H 0.0473 0.7099 -0.1226 0.112 Uiso 1 1 calc R
C8 C 0.1037(3) 0.8161(7) 0.2105(4) 0.099(2) Uani 1 1 d .
H8 H 0.1010 0.8286 0.2410 0.119 Uiso 1 1 calc R
C35 C 0.0663(2) 0.4560(7) 0.0289(5) 0.182(3) Uani 1 1 d .
H31A H 0.0701 0.4835 0.0037 0.273 Uiso 1 1 calc R
H31B H 0.0631 0.4078 0.0202 0.273 Uiso 1 1 calc R
H31C H 0.0816 0.4583 0.0506 0.273 Uiso 1 1 calc R
C24 C -0.0250(2) 0.9491(5) -0.0454(3) 0.067(3) Uani 1 1 d .
H22 H -0.0210 0.9487 -0.0134 0.080 Uiso 1 1 calc R
C61 C 0.2227(2) 0.7896(6) 0.3030(4) 0.098(4) Uani 1 1 d .
H53A H 0.2367 0.8014 0.2844 0.146 Uiso 1 1 calc R
H53B H 0.2179 0.7408 0.2992 0.146 Uiso 1 1 calc R
H53C H 0.2291 0.7979 0.3332 0.146 Uiso 1 1 calc R
C96 C 0.2010(3) 1.1910(7) 0.1673(4) 0.094(5) Uani 1 1 d .
H82 H 0.1989 1.2110 0.1946 0.113 Uiso 1 1 calc R
C36 C 0.0338(2) 0.4449(7) 0.0871(5) 0.190(2) Uani 1 1 d .
H32A H 0.0179 0.4664 0.0975 0.285 Uiso 1 1 calc R
H32B H 0.0484 0.4461 0.1100 0.285 Uiso 1 1 calc R
H32C H 0.0298 0.3967 0.0791 0.285 Uiso 1 1 calc R
C39 C 0.0964(2) 0.6878(5) 0.0810(3) 0.085(4) Uani 1 1 d .
H35A H 0.0975 0.6379 0.0758 0.127 Uiso 1 1 calc R
H35B H 0.0931 0.6958 0.1111 0.127 Uiso 1 1 calc R
H35C H 0.1132 0.7098 0.0752 0.127 Uiso 1 1 calc R
C25 C -0.0443(3) 1.0084(7) -0.0572(4) 0.139(6) Uani 1 1 d .
H23A H -0.0604 1.0025 -0.0421 0.208 Uiso 1 1 calc R
H23B H -0.0491 1.0083 -0.0884 0.208 Uiso 1 1 calc R
H23C H -0.0358 1.0525 -0.0487 0.208 Uiso 1 1 calc R
C12 C 0.0331(2) 0.5542(5) 0.1995(3) 0.085(4) Uani 1 1 d .
H12A H 0.0187 0.5696 0.2164 0.128 Uiso 1 1 calc R
H12B H 0.0382 0.5068 0.2077 0.128 Uiso 1 1 calc R
H12C H 0.0269 0.5555 0.1688 0.128 Uiso 1 1 calc R
O14 O 0.28911(13) 0.8687(3) 0.05496(18) 0.051(2) Uani 1 1 d .
C54 C 0.1815(3) 0.9060(7) 0.1477(4) 0.066(4) Uani 1 1 d .
C48 C -0.0393(3) 0.9639(6) -0.2012(4) 0.111(5) Uani 1 1 d .
H42A H -0.0283 0.9552 -0.2251 0.166 Uiso 1 1 calc R
H42B H -0.0285 0.9579 -0.1738 0.166 Uiso 1 1 calc R
H42C H -0.0462 1.0113 -0.2032 0.166 Uiso 1 1 calc R
C26 C 0.0017(2) 0.9521(5) -0.0664(3) 0.095(4) Uani 1 1 d .
H24C H 0.0127 0.9123 -0.0570 0.143 Uiso 1 1 calc R
H24A H 0.0111 0.9950 -0.0578 0.143 Uiso 1 1 calc R
H24B H -0.0019 0.9511 -0.0979 0.143 Uiso 1 1 calc R
C98 C 0.2059(2) 1.2016(6) 0.0904(3) 0.069(3) Uani 1 1 d .
H84 H 0.2066 1.2303 0.0658 0.083 Uiso 1 1 calc R
C38 C 0.0705(2) 0.7971(4) 0.0581(3) 0.101(4) Uani 1 1 d .
H34A H 0.0557 0.8147 0.0386 0.151 Uiso 1 1 calc R
H34B H 0.0870 0.8206 0.0521 0.151 Uiso 1 1 calc R
H34C H 0.0669 0.8059 0.0880 0.151 Uiso 1 1 calc R
C78 C 0.3377(3) 0.8318(6) 0.1708(4) 0.141(6) Uani 1 1 d .
H68A H 0.3516 0.8673 0.1735 0.212 Uiso 1 1 calc R
H68B H 0.3289 0.8325 0.1416 0.212 Uiso 1 1 calc R
H68C H 0.3457 0.7862 0.1767 0.212 Uiso 1 1 calc R
C97 C 0.2027(2) 1.2329(6) 0.1298(4) 0.091(4) Uani 1 1 d .
H83 H 0.2017 1.2818 0.1318 0.109 Uiso 1 1 calc R
C95 C 0.2025(3) 1.1199(7) 0.1620(4) 0.093(3) Uani 1 1 d .
H81 H 0.2005 1.0911 0.1862 0.112 Uiso 1 1 calc R
C9 C 0.1314(3) 0.7906(8) 0.2089(5) 0.190(2) Uani 1 1 d .
H9A H 0.1344 0.7510 0.2283 0.285 Uiso 1 1 calc R
H9B H 0.1440 0.8276 0.2179 0.285 Uiso 1 1 calc R
H9C H 0.1341 0.7764 0.1794 0.285 Uiso 1 1 calc R
C100 C 0.18362(17) 1.2928(4) -0.0325(2) 0.051(3) Uani 1 1 d .
H86A H 0.1788 1.2630 -0.0090 0.076 Uiso 1 1 calc R
H86B H 0.1691 1.2929 -0.0556 0.076 Uiso 1 1 calc R
H86C H 0.1866 1.3401 -0.0218 0.076 Uiso 1 1 calc R
C89 C 0.2771(2) 0.7993(5) 0.0424(3) 0.065(3) Uani 1 1 d .
H77 H 0.2719 0.7992 0.0107 0.078 Uiso 1 1 calc R
C55 C 0.1891(2) 0.8502(7) 0.1210(5) 0.091(4) Uani 1 1 d .
H47 H 0.2047 0.8245 0.1297 0.110 Uiso 1 1 calc R
C91 C 0.2520(2) 0.7956(5) 0.0661(3) 0.095(4) Uani 1 1 d .
H79A H 0.2402 0.8342 0.0570 0.142 Uiso 1 1 calc R
H79B H 0.2568 0.7985 0.0972 0.142 Uiso 1 1 calc R
H79C H 0.2428 0.7518 0.0593 0.142 Uiso 1 1 calc R
C73 C 0.3602(3) 1.0609(6) 0.2097(4) 0.099(2) Uani 1 1 d .
H63 H 0.3600 1.0761 0.2404 0.119 Uiso 1 1 calc R
C30 C 0.0467(2) 0.6292(7) -0.1671(4) 0.098(2) Uani 1 1 d .
H26 H 0.0478 0.6574 -0.1918 0.118 Uiso 1 1 calc R
C86 C 0.3624(3) 0.9143(7) 0.0375(4) 0.106(4) Uani 1 1 d .
H74 H 0.3588 0.9473 0.0129 0.127 Uiso 1 1 calc R
C90 C 0.2967(2) 0.7406(6) 0.0530(4) 0.106(5) Uani 1 1 d .
H78A H 0.3122 0.7464 0.0366 0.159 Uiso 1 1 calc R
H78B H 0.2880 0.6963 0.0454 0.159 Uiso 1 1 calc R
H78C H 0.3024 0.7412 0.0839 0.159 Uiso 1 1 calc R
C75 C 0.3860(3) 1.0355(8) 0.1955(5) 0.190(2) Uani 1 1 d .
H65C H 0.3953 1.0079 0.2185 0.285 Uiso 1 1 calc R
H65A H 0.3971 1.0751 0.1889 0.285 Uiso 1 1 calc R
H65B H 0.3826 1.0068 0.1697 0.285 Uiso 1 1 calc R
C59 C 0.1589(3) 0.9449(7) 0.1328(5) 0.098(2) Uani 1 1 d .
H51 H 0.1531 0.9826 0.1491 0.118 Uiso 1 1 calc R
C102 C 0.1783(2) 1.0325(6) -0.0575(3) 0.066(3) Uani 1 1 d .
H88 H 0.1761 1.0376 -0.0260 0.079 Uiso 1 1 calc R
C50 C -0.1060(3) 0.7093(9) -0.2133(6) 0.182(3) Uani 1 1 d .
H44 H -0.1111 0.7235 -0.2438 0.218 Uiso 1 1 calc R
C44 C -0.1057(4) 0.8598(10) -0.4267(5) 0.136(7) Uani 1 1 d .
H38 H -0.1163 0.8671 -0.4530 0.163 Uiso 1 1 calc R
C33 C 0.0413(2) 0.5484(6) -0.0951(3) 0.074(4) Uani 1 1 d .
H29 H 0.0393 0.5199 -0.0708 0.089 Uiso 1 1 calc R
C57 C 0.1528(4) 0.8737(11) 0.0674(6) 0.138(8) Uani 1 1 d .
H49 H 0.1438 0.8655 0.0398 0.165 Uiso 1 1 calc R
C65 C 0.1218(2) 1.0198(8) 0.2873(5) 0.173(7) Uani 1 1 d .
H57A H 0.1181 0.9739 0.2748 0.260 Uiso 1 1 calc R
H57B H 0.1076 1.0519 0.2770 0.260 Uiso 1 1 calc R
H57C H 0.1227 1.0167 0.3187 0.260 Uiso 1 1 calc R
C104 C 0.1552(2) 1.0665(6) -0.0838(3) 0.102(4) Uani 1 1 d .
H90A H 0.1542 1.1154 -0.0758 0.154 Uiso 1 1 calc R
H90B H 0.1385 1.0432 -0.0781 0.154 Uiso 1 1 calc R
H90C H 0.1578 1.0628 -0.1145 0.154 Uiso 1 1 calc R
C32 C 0.0443(2) 0.5169(6) -0.1363(4) 0.103(4) Uani 1 1 d .
H28 H 0.0448 0.4680 -0.1391 0.123 Uiso 1 1 calc R
C101 C 0.21845(19) 1.3097(4) -0.0868(3) 0.068(3) Uani 1 1 d .
H87A H 0.2351 1.2906 -0.0959 0.101 Uiso 1 1 calc R
H87B H 0.2215 1.3573 -0.0768 0.101 Uiso 1 1 calc R
H87C H 0.2048 1.3093 -0.1112 0.101 Uiso 1 1 calc R
C94 C 0.2068(2) 1.0889(5) 0.1229(4) 0.073(3) Uani 1 1 d .
H80 H 0.2088 1.0402 0.1213 0.087 Uiso 1 1 calc R
C49 C -0.0824(3) 0.9200(6) -0.1687(4) 0.114(5) Uani 1 1 d .
H43A H -0.0966 0.8857 -0.1739 0.171 Uiso 1 1 calc R
H43B H -0.0901 0.9666 -0.1698 0.171 Uiso 1 1 calc R
H43C H -0.0730 0.9122 -0.1403 0.171 Uiso 1 1 calc R
C56 C 0.1740(4) 0.8322(9) 0.0819(6) 0.126(6) Uani 1 1 d .
H48 H 0.1784 0.7924 0.0662 0.151 Uiso 1 1 calc R
C10 C 0.1003(3) 0.8779(7) 0.1842(5) 0.182(3) Uani 1 1 d .
H10A H 0.0821 0.8954 0.1850 0.273 Uiso 1 1 calc R
H10B H 0.1035 0.8668 0.1544 0.273 Uiso 1 1 calc R
H10C H 0.1130 0.9134 0.1954 0.273 Uiso 1 1 calc R
C46 C -0.0663(3) 0.8831(8) -0.3783(4) 0.110(5) Uani 1 1 d .
H40 H -0.0499 0.9072 -0.3728 0.132 Uiso 1 1 calc R
C43 C -0.1137(3) 0.8133(7) -0.3976(4) 0.098(2) Uani 1 1 d .
H37 H -0.1298 0.7883 -0.4040 0.118 Uiso 1 1 calc R
C58 C 0.1447(3) 0.9260(10) 0.0921(5) 0.134(7) Uani 1 1 d .
H50 H 0.1292 0.9512 0.0823 0.160 Uiso 1 1 calc R
C41 C -0.0740(3) 0.8367(6) -0.3480(5) 0.071(4) Uani 1 1 d .
C63 C 0.1485(3) 1.0462(7) 0.2735(4) 0.098(4) Uani 1 1 d .
H55 H 0.1487 1.0538 0.2418 0.118 Uiso 1 1 calc R
C31 C 0.0465(3) 0.5586(7) -0.1714(4) 0.128(6) Uani 1 1 d .
H27 H 0.0479 0.5384 -0.1989 0.153 Uiso 1 1 calc R
C77 C 0.2953(3) 0.7905(6) 0.2010(4) 0.117(5) Uani 1 1 d .
H67A H 0.2828 0.8004 0.2226 0.176 Uiso 1 1 calc R
H67B H 0.3034 0.7450 0.2066 0.176 Uiso 1 1 calc R
H67C H 0.2857 0.7907 0.1722 0.176 Uiso 1 1 calc R
C103 C 0.1805(3) 0.9569(7) -0.0688(5) 0.190(2) Uani 1 1 d .
H89A H 0.1953 0.9360 -0.0510 0.285 Uiso 1 1 calc R
H89B H 0.1836 0.9524 -0.0993 0.285 Uiso 1 1 calc R
H89C H 0.1639 0.9332 -0.0635 0.285 Uiso 1 1 calc R
C42 C -0.0986(3) 0.8017(7) -0.3583(4) 0.098(2) Uani 1 1 d .
H36 H -0.1048 0.7699 -0.3383 0.118 Uiso 1 1 calc R
C64 C 0.1557(3) 1.1091(8) 0.3003(5) 0.190(2) Uani 1 1 d .
H56A H 0.1727 1.1277 0.2926 0.285 Uiso 1 1 calc R
H56B H 0.1572 1.0964 0.3309 0.285 Uiso 1 1 calc R
H56C H 0.1417 1.1442 0.2950 0.285 Uiso 1 1 calc R
C52 C -0.0999(3) 0.6365(8) -0.2188(5) 0.190(2) Uani 1 1 d .
H46A H -0.0839 0.6321 -0.2342 0.285 Uiso 1 1 calc R
H46B H -0.1150 0.6139 -0.2353 0.285 Uiso 1 1 calc R
H46C H -0.0969 0.6145 -0.1904 0.285 Uiso 1 1 calc R
C87 C 0.3801(3) 0.8596(7) 0.0253(5) 0.182(3) Uani 1 1 d .
H75A H 0.3720 0.8354 -0.0001 0.273 Uiso 1 1 calc R
H75B H 0.3832 0.8268 0.0492 0.273 Uiso 1 1 calc R
H75C H 0.3972 0.8797 0.0188 0.273 Uiso 1 1 calc R
C51 C -0.1305(3) 0.7159(9) -0.1951(6) 0.218(8) Uani 1 1 d .
H45A H -0.1369 0.7637 -0.1983 0.326 Uiso 1 1 calc R
H45B H -0.1281 0.7041 -0.1644 0.326 Uiso 1 1 calc R
H45C H -0.1436 0.6845 -0.2097 0.326 Uiso 1 1 calc R
C88 C 0.3762(3) 0.9498(7) 0.0742(5) 0.190(2) Uani 1 1 d .
H76A H 0.3652 0.9880 0.0830 0.285 Uiso 1 1 calc R
H76B H 0.3932 0.9680 0.0660 0.285 Uiso 1 1 calc R
H76C H 0.3795 0.9172 0.0981 0.285 Uiso 1 1 calc R
C45 C -0.0825(4) 0.8959(10) -0.4185(6) 0.140(7) Uani 1 1 d .
H39 H -0.0771 0.9288 -0.4386 0.168 Uiso 1 1 calc R
C74 C 0.3481(2) 1.1115(7) 0.1740(5) 0.182(3) Uani 1 1 d .
H64A H 0.3311 1.1299 0.1823 0.273 Uiso 1 1 calc R
H64B H 0.3450 1.0866 0.1467 0.273 Uiso 1 1 calc R
H64C H 0.3605 1.1498 0.1707 0.273 Uiso 1 1 calc R
Cu1 Cu 0.0000 0.74909(10) 0.2500 0.0538(6) Uani 1 2 d S
Cu3 Cu 0.0000 0.77421(11) -0.2500 0.0658(6) Uani 1 2 d S
Cu4 Cu 0.25441(2) 0.98265(9) 0.24343(3) 0.0606(5) Uani 1 1 d .
Cu5 Cu 0.26168(2) 1.01900(6) -0.00426(3) 0.0546(4) Uani 1 1 d .
Cu2 Cu -0.01082(2) 0.73104(6) 0.00010(4) 0.0555(4) Uani 1 1 d .
S14 S 0.25693(5) 0.92058(13) -0.04924(8) 0.0566(8) Uani 1 1 d .
K4 K 0.24198(5) 0.97527(14) 0.36921(7) 0.0683(8) Uani 1 1 d .
P3 P 0.03384(6) 0.62167(15) 0.03674(9) 0.0436(8) Uani 1 1 d .
P6 P 0.31382(6) 0.98436(17) 0.21798(9) 0.0508(9) Uani 1 1 d .
K3 K 0.26877(5) 0.96482(14) 0.11856(7) 0.0712(8) Uani 1 1 d .
S16 S 0.22613(5) 1.01307(14) 0.04119(8) 0.0573(8) Uani 1 1 d .
S12 S 0.28020(6) 0.91973(16) 0.29793(9) 0.0607(9) Uani 1 1 d .
P5 P 0.19486(6) 0.97312(17) 0.26946(10) 0.0511(9) Uani 1 1 d .
P1 P 0.05912(6) 0.74266(16) 0.22187(9) 0.0460(9) Uani 1 1 d .
P2 P -0.05813(6) 0.83935(14) -0.03140(9) 0.0489(8) Uani 1 1 d .
K1 K 0.01124(5) 0.72779(14) 0.12521(7) 0.0627(8) Uani 1 1 d .
S11 S 0.28430(6) 1.05443(15) 0.20754(8) 0.0564(9) Uani 1 1 d .
S1 S 0.03100(6) 0.81607(14) 0.21321(9) 0.0490(8) Uani 1 1 d .
S6 S 0.02485(5) 0.73604(13) -0.04492(8) 0.0594(8) Uani 1 1 d .
S2 S 0.02554(6) 0.67857(15) 0.30140(9) 0.0552(9) Uani 1 1 d .
P4 P -0.05960(7) 0.77450(18) -0.22567(10) 0.0601(10) Uani 1 1 d .
S4 S -0.00650(5) 0.82941(13) 0.04573(8) 0.0548(8) Uani 1 1 d .
S15 S 0.25712(5) 1.12416(12) -0.04534(7) 0.0489(7) Uani 1 1 d .
S5 S -0.00566(5) 0.62684(12) 0.04215(7) 0.0492(7) Uani 1 1 d .
P8 P 0.21767(6) 1.12938(15) -0.04061(9) 0.0445(8) Uani 1 1 d .
S10 S 0.23186(6) 0.90547(16) 0.19331(9) 0.0643(10) Uani 1 1 d .
P7 P 0.30926(6) 0.91079(14) 0.02666(9) 0.0487(8) Uani 1 1 d .
S13 S 0.30422(5) 1.01235(13) 0.03565(8) 0.0518(7) Uani 1 1 d .
S9 S 0.22187(6) 1.04973(15) 0.27627(8) 0.0545(9) Uani 1 1 d .
S8 S -0.02379(7) 0.84337(16) -0.30309(9) 0.0658(10) Uani 1 1 d .
S3 S -0.05303(5) 0.73743(13) -0.04084(8) 0.0560(8) Uani 1 1 d .
K2 K -0.01612(5) 0.78356(15) -0.12394(7) 0.0779(9) Uani 1 1 d .
S7 S -0.03118(6) 0.70223(16) -0.21689(9) 0.0643(10) Uani 1 1 d .
O2 O 0.04834(13) 0.6741(4) 0.19632(19) 0.046(2) Uani 1 1 d .
O3 O -0.08614(14) 0.8648(3) -0.05462(19) 0.061(2) Uani 1 1 d .
N2 N -0.05811(16) 0.8673(4) 0.0183(3) 0.045(2) Uani 1 1 d .
N1 N 0.07200(15) 0.7277(4) 0.2722(2) 0.046(2) Uani 1 1 d .
C80 C 0.2958(3) 0.8682(6) -0.1003(4) 0.055(3) Uani 1 1 d .
C66 C 0.3126(2) 0.9521(5) 0.3020(4) 0.052(3) Uani 1 1 d .
C15 C -0.0458(3) 0.8849(5) 0.0947(4) 0.042(3) Uani 1 1 d .
C14 C -0.0387(2) 0.8603(5) 0.0505(4) 0.048(3) Uani 1 1 d .
C1 C 0.0583(2) 0.7080(5) 0.3049(4) 0.043(3) Uani 1 1 d .
N6 N 0.32571(15) 0.9728(4) 0.2684(2) 0.045(2) Uani 1 1 d .
C67 C 0.3287(2) 0.9524(5) 0.3456(3) 0.043(3) Uani 1 1 d .
C79 C 0.2895(2) 0.8889(5) -0.0544(4) 0.046(3) Uani 1 1 d .
N5 N 0.18357(16) 0.9493(4) 0.2206(3) 0.051(3) Uani 1 1 d .
N4 N -0.07134(17) 0.7967(5) -0.2751(3) 0.059(3) Uani 1 1 d .
C40 C -0.0575(2) 0.8228(5) -0.3059(4) 0.053(3) Uani 1 1 d .
C2 C 0.0746(2) 0.7112(5) 0.3486(3) 0.044(3) Uani 1 1 d .
C3 C 0.0652(2) 0.6821(5) 0.3859(4) 0.057(3) Uani 1 1 d .
H3 H 0.0482 0.6607 0.3840 0.069 Uiso 1 1 calc R
C7 C 0.0999(3) 0.7411(5) 0.3534(4) 0.069(4) Uani 1 1 d .
H7 H 0.1069 0.7614 0.3291 0.082 Uiso 1 1 calc R
C53 C 0.1976(2) 0.9226(5) 0.1894(4) 0.052(3) Uani 1 1 d .
C72 C 0.3547(2) 0.9801(5) 0.3495(4) 0.067(3) Uani 1 1 d .
H62 H 0.3623 0.9963 0.3246 0.080 Uiso 1 1 calc R
C81 C 0.2759(2) 0.8553(5) -0.1342(4) 0.069(3) Uani 1 1 d .
H69 H 0.2576 0.8595 -0.1295 0.083 Uiso 1 1 calc R
C85 C 0.3229(2) 0.8644(5) -0.1094(4) 0.072(3) Uani 1 1 d .
H73 H 0.3366 0.8725 -0.0871 0.087 Uiso 1 1 calc R
C16 C -0.0266(2) 0.8948(5) 0.1296(4) 0.071(4) Uani 1 1 d .
H14 H -0.0084 0.8874 0.1255 0.085 Uiso 1 1 calc R
C84 C 0.3295(3) 0.8485(6) -0.1516(5) 0.114(5) Uani 1 1 d .
H72 H 0.3477 0.8469 -0.1573 0.136 Uiso 1 1 calc R
C71 C 0.3694(2) 0.9842(6) 0.3896(4) 0.082(4) Uani 1 1 d .
H61 H 0.3866 1.0047 0.3922 0.098 Uiso 1 1 calc R
C68 C 0.3169(3) 0.9300(6) 0.3814(4) 0.098(2) Uani 1 1 d .
H58 H 0.2990 0.9138 0.3789 0.118 Uiso 1 1 calc R
C82 C 0.2836(3) 0.8355(6) -0.1760(4) 0.093(3) Uani 1 1 d .
H70 H 0.2702 0.8224 -0.1978 0.112 Uiso 1 1 calc R
C17 C -0.0334(3) 0.9153(6) 0.1705(4) 0.080(4) Uani 1 1 d .
H15 H -0.0201 0.9197 0.1938 0.095 Uiso 1 1 calc R
C18 C -0.0597(3) 0.9288(7) 0.1763(4) 0.096(5) Uani 1 1 d .
H16 H -0.0644 0.9441 0.2036 0.115 Uiso 1 1 calc R
C69 C 0.3318(3) 0.9315(6) 0.4218(4) 0.093(4) Uani 1 1 d .
H59 H 0.3239 0.9149 0.4464 0.112 Uiso 1 1 calc R
C20 C -0.0720(2) 0.8988(6) 0.1024(4) 0.092(4) Uani 1 1 d .
H18 H -0.0855 0.8935 0.0795 0.110 Uiso 1 1 calc R
C70 C 0.3581(3) 0.9570(7) 0.4266(4) 0.097(5) Uani 1 1 d .
H60 H 0.3681 0.9562 0.4539 0.116 Uiso 1 1 calc R
C19 C -0.0793(3) 0.9205(7) 0.1429(5) 0.126(6) Uani 1 1 d .
H17 H -0.0974 0.9292 0.1471 0.151 Uiso 1 1 calc R
C5 C 0.1055(3) 0.7132(8) 0.4302(4) 0.100(5) Uani 1 1 d .
H5 H 0.1158 0.7140 0.4571 0.120 Uiso 1 1 calc R
C83 C 0.3097(3) 0.8351(7) -0.1852(4) 0.110(5) Uani 1 1 d .
H71 H 0.3143 0.8261 -0.2135 0.133 Uiso 1 1 calc R
C4 C 0.0806(3) 0.6841(7) 0.4263(4) 0.088(4) Uani 1 1 d .
H4 H 0.0736 0.6649 0.4510 0.105 Uiso 1 1 calc R
C23 C -0.1255(3) 0.8014(7) -0.0780(5) 0.190(2) Uani 1 1 d .
H21A H -0.1146 0.7627 -0.0868 0.285 Uiso 1 1 calc R
H21B H -0.1287 0.8339 -0.1020 0.285 Uiso 1 1 calc R
H21C H -0.1426 0.7838 -0.0697 0.285 Uiso 1 1 calc R
C21 C -0.1113(2) 0.8372(8) -0.0409(4) 0.121(5) Uani 1 1 d .
H19 H -0.1073 0.8035 -0.0169 0.145 Uiso 1 1 calc R
C6 C 0.1152(2) 0.7421(7) 0.3932(5) 0.095(4) Uani 1 1 d .
H6 H 0.1324 0.7624 0.3952 0.114 Uiso 1 1 calc R
C22 C -0.1286(3) 0.8904(8) -0.0273(5) 0.190(2) Uani 1 1 d .
H20A H -0.1204 0.9125 -0.0012 0.285 Uiso 1 1 calc R
H20B H -0.1457 0.8698 -0.0214 0.285 Uiso 1 1 calc R
H20C H -0.1316 0.9250 -0.0502 0.285 Uiso 1 1 calc R

loop_
_atom_site_aniso_label
_atom_site_aniso_U_11
_atom_site_aniso_U_22
_atom_site_aniso_U_33
_atom_site_aniso_U_23
_atom_site_aniso_U_13
_atom_site_aniso_U_12
O8 0.082(6) 0.057(6) 0.050(5) -0.006(4) -0.012(4) 0.008(5)
O1 0.051(5) 0.048(5) 0.046(4) -0.003(3) 0.009(4) -0.006(4)
O11 0.044(5) 0.100(6) 0.048(4) -0.009(4) 0.008(4) -0.015(4)
O9 0.042(5) 0.087(6) 0.041(4) 0.010(4) 0.011(4) 0.008(4)
O4 0.073(5) 0.041(5) 0.044(4) 0.002(4) 0.001(4) -0.014(4)
O12 0.062(5) 0.049(5) 0.040(5) 0.003(4) -0.012(4) 0.002(4)
O7 0.054(5) 0.104(7) 0.081(5) 0.011(5) 0.014(5) -0.015(5)
O5 0.064(5) 0.036(4) 0.035(4) 0.001(3) -0.012(4) 0.002(4)
O10 0.050(5) 0.049(5) 0.042(5) 0.010(4) -0.011(4) -0.015(4)
O15 0.062(5) 0.033(4) 0.038(4) -0.002(3) -0.013(4) 0.002(4)
O16 0.045(4) 0.044(5) 0.052(4) -0.005(3) 0.003(4) -0.003(4)
N8 0.053(6) 0.042(6) 0.034(5) 0.005(4) 0.008(5) 0.010(5)
O6 0.058(5) 0.042(4) 0.055(4) -0.009(3) 0.005(4) -0.004(4)
N7 0.063(7) 0.056(6) 0.025(5) -0.010(4) 0.002(5) 0.006(5)
N3 0.048(6) 0.054(6) 0.041(6) 0.003(5) 0.004(5) 0.019(5)
C76 0.097(11) 0.062(10) 0.057(9) -0.015(7) -0.004(8) 0.015(9)
C34 0.130(7) 0.097(6) 0.073(5) 0.009(4) 0.029(5) -0.028(5)
C11 0.063(8) 0.061(9) 0.049(7) -0.002(6) 0.002(7) 0.000(7)
C93 0.051(8) 0.057(9) 0.040(8) 0.010(7) 0.013(7) -0.002(7)
C99 0.029(6) 0.024(6) 0.038(6) -0.003(5) -0.019(5) 0.007(5)
C60 0.079(10) 0.060(9) 0.045(7) 0.006(6) -0.004(7) -0.016(8)
O13 0.048(5) 0.065(5) 0.061(5) -0.001(4) -0.010(4) 0.008(4)
C28 0.045(8) 0.049(8) 0.027(7) 0.001(6) -0.004(6) 0.008(6)
C92 0.044(8) 0.051(8) 0.049(8) 0.003(6) 0.007(7) -0.009(6)
C47 0.100(12) 0.069(10) 0.054(9) 0.002(7) -0.023(8) 0.013(9)
C62 0.096(10) 0.101(11) 0.102(10) 0.016(8) 0.041(9) -0.017(8)
C13 0.083(9) 0.075(9) 0.086(9) -0.005(7) 0.011(8) 0.037(7)
C37 0.043(7) 0.055(8) 0.041(7) 0.004(6) 0.003(6) 0.000(6)
C27 0.038(7) 0.039(8) 0.045(8) -0.006(6) -0.001(6) -0.002(6)
C29 0.154(8) 0.087(6) 0.041(5) -0.004(4) 0.025(5) 0.003(6)
C8 0.130(7) 0.097(6) 0.073(5) 0.009(4) 0.029(5) -0.028(5)
C35 0.096(5) 0.131(6) 0.328(9) -0.027(6) 0.071(6) 0.001(5)
C24 0.107(11) 0.043(8) 0.048(7) 0.000(6) -0.008(8) -0.024(8)
C61 0.101(11) 0.066(9) 0.126(11) 0.029(8) 0.009(9) 0.013(8)
C96 0.129(12) 0.093(12) 0.063(10) -0.033(8) 0.019(9) -0.008(10)
C36 0.085(4) 0.190(5) 0.295(7) -0.055(5) 0.015(4) -0.005(4)
C39 0.061(9) 0.105(10) 0.086(9) 0.015(8) -0.009(8) -0.006(8)
C25 0.184(16) 0.065(11) 0.168(14) 0.014(10) 0.018(12) 0.016(11)
C12 0.102(10) 0.043(8) 0.111(10) -0.008(7) 0.016(8) -0.013(7)
O14 0.069(5) 0.048(5) 0.034(4) -0.004(4) 0.003(4) -0.012(4)
C54 0.066(10) 0.088(10) 0.041(9) 0.012(8) -0.003(8) -0.033(8)
C48 0.152(14) 0.055(9) 0.123(11) -0.009(8) 0.000(10) 0.007(9)
C26 0.113(11) 0.100(10) 0.074(9) 0.006(7) 0.014(8) -0.050(8)
C98 0.096(9) 0.061(9) 0.051(8) 0.000(7) 0.012(7) 0.017(8)
C38 0.077(8) 0.025(7) 0.199(13) -0.018(7) 0.006(8) -0.017(6)
C78 0.144(14) 0.095(12) 0.189(15) -0.034(10) 0.038(12) 0.026(10)
C97 0.159(13) 0.057(9) 0.058(9) -0.019(8) 0.026(9) 0.010(8)
C95 0.154(8) 0.087(6) 0.041(5) -0.004(4) 0.025(5) 0.003(6)
C9 0.085(4) 0.190(5) 0.295(7) -0.055(5) 0.015(4) -0.005(4)
C100 0.070(7) 0.032(6) 0.050(6) 0.001(5) -0.001(6) 0.015(5)
C89 0.095(10) 0.051(9) 0.047(7) 0.000(6) -0.008(7) -0.027(8)
C55 0.071(10) 0.135(13) 0.066(10) -0.002(9) -0.007(9) -0.022(9)
C91 0.102(10) 0.095(10) 0.092(9) -0.011(7) 0.032(8) -0.050(8)
C73 0.130(7) 0.097(6) 0.073(5) 0.009(4) 0.029(5) -0.028(5)
C30 0.098(5) 0.144(5) 0.049(4) 0.013(4) -0.019(4) 0.011(5)
C86 0.088(11) 0.108(12) 0.118(12) 0.017(9) -0.010(9) 0.029(10)
C90 0.131(12) 0.044(9) 0.133(11) 0.019(8) -0.047(9) -0.007(9)
C75 0.085(4) 0.190(5) 0.295(7) -0.055(5) 0.015(4) -0.005(4)
C59 0.098(5) 0.144(5) 0.049(4) 0.013(4) -0.019(4) 0.011(5)
C102 0.066(9) 0.076(9) 0.056(8) -0.016(7) 0.002(7) -0.001(8)
C50 0.096(5) 0.131(6) 0.328(9) -0.027(6) 0.071(6) 0.001(5)
C44 0.117(15) 0.23(2) 0.059(11) 0.036(12) -0.018(12) 0.036(15)
C33 0.125(11) 0.054(9) 0.043(8) -0.006(6) 0.007(7) -0.001(8)
C57 0.15(2) 0.20(2) 0.057(14) 0.032(13) -0.020(14) -0.045(18)
C65 0.058(10) 0.197(17) 0.254(18) 0.033(14) -0.046(11) 0.045(11)
C104 0.069(10) 0.113(11) 0.120(11) 0.018(9) -0.019(9) 0.003(8)
C32 0.172(13) 0.077(10) 0.060(9) -0.012(8) 0.012(9) 0.017(9)
C101 0.101(9) 0.025(6) 0.078(7) -0.015(5) 0.014(7) -0.021(6)
C94 0.099(10) 0.057(8) 0.065(8) 0.011(7) 0.021(7) 0.011(7)
C49 0.140(13) 0.119(12) 0.086(10) -0.011(8) 0.022(9) 0.051(10)
C56 0.153(17) 0.152(17) 0.065(13) -0.010(11) -0.029(12) -0.036(13)
C10 0.096(5) 0.131(6) 0.328(9) -0.027(6) 0.071(6) 0.001(5)
C46 0.075(10) 0.202(16) 0.049(9) 0.029(10) -0.016(9) 0.033(11)
C43 0.098(5) 0.144(5) 0.049(4) 0.013(4) -0.019(4) 0.011(5)
C58 0.106(14) 0.22(2) 0.072(15) 0.036(11) -0.027(12) -0.006(14)
C41 0.075(10) 0.079(10) 0.060(10) -0.003(8) 0.016(9) 0.020(8)
C63 0.080(10) 0.143(13) 0.070(9) -0.010(8) 0.004(8) 0.022(10)
C31 0.242(19) 0.095(12) 0.047(9) -0.016(9) 0.015(11) 0.016(12)
C77 0.131(13) 0.071(11) 0.152(13) -0.005(9) 0.031(10) 0.005(10)
C103 0.085(4) 0.190(5) 0.295(7) -0.055(5) 0.015(4) -0.005(4)
C42 0.098(5) 0.144(5) 0.049(4) 0.013(4) -0.019(4) 0.011(5)
C64 0.085(4) 0.190(5) 0.295(7) -0.055(5) 0.015(4) -0.005(4)
C52 0.085(4) 0.190(5) 0.295(7) -0.055(5) 0.015(4) -0.005(4)
C87 0.096(5) 0.131(6) 0.328(9) -0.027(6) 0.071(6) 0.001(5)
C51 0.073(12) 0.24(2) 0.34(2) -0.044(17) 0.047(14) -0.052(13)
C88 0.085(4) 0.190(5) 0.295(7) -0.055(5) 0.015(4) -0.005(4)
C45 0.121(15) 0.22(2) 0.085(14) 0.064(13) 0.010(13) 0.041(15)
C74 0.096(5) 0.131(6) 0.328(9) -0.027(6) 0.071(6) 0.001(5)
Cu1 0.0428(12) 0.0695(15) 0.0485(12) 0.000 0.0002(10) 0.000
Cu3 0.0638(14) 0.0771(16) 0.0544(13) 0.000 -0.0063(11) 0.000
Cu4 0.0507(10) 0.0785(13) 0.0515(9) 0.0035(7) -0.0012(8) -0.0054(8)
Cu5 0.0577(9) 0.0527(9) 0.0523(9) -0.0035(7) -0.0020(7) 0.0123(8)
Cu2 0.0596(9) 0.0503(9) 0.0557(9) -0.0029(7) -0.0009(7) 0.0094(8)
S14 0.056(2) 0.0541(19) 0.0584(19) -0.0108(14) -0.0035(16) 0.0090(16)
K4 0.083(2) 0.080(2) 0.0396(15) 0.0070(14) -0.0035(14) -0.0028(16)
P3 0.052(2) 0.040(2) 0.0373(19) -0.0043(16) -0.0032(17) 0.0031(16)
P6 0.049(2) 0.064(2) 0.038(2) 0.0014(17) -0.0033(18) -0.0058(19)
K3 0.077(2) 0.092(2) 0.0436(15) -0.0003(14) 0.0003(14) 0.0076(17)
S16 0.068(2) 0.0485(19) 0.0562(18) 0.0081(15) 0.0084(16) 0.0120(16)
S12 0.048(2) 0.081(2) 0.052(2) 0.0120(16) -0.0061(17) -0.0135(18)
P5 0.045(2) 0.063(2) 0.044(2) 0.0104(18) -0.0023(18) -0.0042(17)
P1 0.040(2) 0.054(2) 0.044(2) -0.0037(16) 0.0037(17) -0.0053(17)
P2 0.056(2) 0.048(2) 0.042(2) 0.0004(15) -0.0009(18) 0.0071(17)
K1 0.0682(18) 0.080(2) 0.0386(15) -0.0053(13) -0.0037(13) 0.0008(16)
S11 0.059(2) 0.063(2) 0.0467(19) 0.0072(15) 0.0020(16) -0.0014(17)
S1 0.0474(19) 0.0505(19) 0.0486(18) 0.0024(14) 0.0021(15) 0.0043(15)
S6 0.070(2) 0.0496(19) 0.0595(19) 0.0070(15) 0.0089(16) 0.0125(16)
S2 0.0451(19) 0.072(2) 0.0474(19) 0.0101(15) 0.0002(16) -0.0043(17)
P4 0.068(2) 0.061(2) 0.051(2) -0.0073(19) 0.002(2) -0.005(2)
S4 0.056(2) 0.0523(19) 0.0544(19) -0.0093(14) -0.0025(16) 0.0072(16)
S15 0.0504(18) 0.0457(18) 0.0497(18) 0.0019(14) 0.0004(15) -0.0036(15)
S5 0.0502(18) 0.0494(18) 0.0476(17) 0.0011(14) 0.0017(14) 0.0014(15)
P8 0.056(2) 0.039(2) 0.0379(19) -0.0053(16) -0.0006(17) 0.0025(17)
S10 0.053(2) 0.087(3) 0.052(2) -0.0056(17) -0.0010(17) -0.0073(18)
P7 0.052(2) 0.0472(19) 0.045(2) -0.0047(15) -0.0038(18) 0.0061(17)
S13 0.0551(18) 0.0434(18) 0.0553(18) -0.0069(14) -0.0043(15) -0.0023(15)
S9 0.054(2) 0.061(2) 0.0473(19) 0.0079(15) -0.0020(16) -0.0081(17)
S8 0.066(2) 0.080(2) 0.050(2) 0.0114(16) -0.0080(18) -0.0037(19)
S3 0.063(2) 0.0469(19) 0.0566(19) -0.0044(14) -0.0049(16) 0.0036(16)
K2 0.088(2) 0.100(2) 0.0452(16) 0.0013(15) -0.0006(15) 0.0120(18)
S7 0.076(2) 0.059(2) 0.057(2) -0.0003(16) 0.0034(18) 0.0048(19)
O2 0.053(5) 0.039(5) 0.043(4) -0.001(4) -0.011(4) -0.001(4)
O3 0.047(5) 0.077(5) 0.058(5) -0.002(4) -0.007(4) 0.010(4)
N2 0.055(6) 0.043(6) 0.036(6) -0.009(4) -0.004(5) 0.009(5)
N1 0.040(6) 0.064(6) 0.034(6) 0.004(5) -0.007(5) 0.010(5)
C80 0.067(10) 0.048(9) 0.049(9) 0.007(7) -0.002(9) 0.001(8)
C66 0.038(8) 0.063(8) 0.052(8) 0.000(6) -0.002(7) 0.005(6)
C15 0.059(9) 0.039(8) 0.026(7) -0.002(6) -0.006(7) 0.004(7)
C14 0.071(10) 0.023(7) 0.050(8) 0.000(6) 0.002(8) 0.012(6)
C1 0.046(8) 0.044(7) 0.036(7) -0.003(6) -0.007(7) -0.002(6)
N6 0.037(5) 0.062(6) 0.036(6) 0.003(4) -0.006(5) 0.000(5)
C67 0.033(7) 0.058(8) 0.034(8) 0.001(6) -0.022(7) 0.001(6)
C79 0.070(10) 0.034(7) 0.034(8) -0.013(6) 0.005(7) -0.007(7)
N5 0.043(6) 0.078(7) 0.032(6) 0.006(5) -0.005(5) -0.005(5)
N4 0.063(7) 0.076(7) 0.035(6) -0.004(5) -0.008(5) -0.001(5)
C40 0.068(9) 0.051(8) 0.037(8) -0.005(6) -0.012(8) 0.009(6)
C2 0.046(8) 0.056(8) 0.031(8) -0.011(6) -0.004(7) -0.006(6)
C3 0.048(7) 0.086(8) 0.034(7) 0.010(6) -0.018(7) -0.005(6)
C7 0.066(9) 0.101(10) 0.036(8) 0.002(7) -0.010(8) -0.012(8)
C53 0.064(9) 0.056(8) 0.035(8) 0.019(6) -0.005(7) -0.027(7)
C72 0.048(8) 0.113(10) 0.035(8) -0.004(7) -0.023(7) -0.027(7)
C81 0.067(9) 0.084(9) 0.054(9) -0.003(7) -0.009(8) 0.031(7)
C85 0.076(10) 0.079(9) 0.065(9) -0.024(7) 0.018(8) -0.006(7)
C16 0.091(10) 0.069(9) 0.052(8) -0.022(7) -0.004(9) 0.014(7)
C84 0.117(14) 0.133(12) 0.096(12) -0.051(10) 0.040(11) -0.027(10)
C71 0.062(9) 0.116(11) 0.062(9) 0.004(8) -0.027(9) -0.026(8)
C68 0.098(5) 0.144(5) 0.049(4) 0.013(4) -0.019(4) 0.011(5)
C82 0.154(8) 0.087(6) 0.041(5) -0.004(4) 0.025(5) 0.003(6)
C17 0.082(11) 0.093(10) 0.059(10) -0.019(7) -0.022(8) 0.031(8)
C18 0.100(12) 0.135(13) 0.051(10) -0.034(8) -0.002(10) 0.011(10)
C69 0.069(10) 0.111(11) 0.105(12) 0.021(8) 0.037(9) 0.000(9)
C20 0.051(9) 0.158(13) 0.067(10) -0.040(8) 0.007(8) 0.011(8)
C70 0.104(12) 0.150(14) 0.035(8) 0.023(8) -0.001(9) -0.002(10)
C19 0.065(10) 0.235(17) 0.080(11) -0.049(11) 0.019(10) 0.017(11)
C5 0.073(12) 0.163(15) 0.062(11) -0.020(10) -0.015(10) -0.013(10)
C83 0.160(16) 0.126(13) 0.053(10) -0.001(9) 0.051(10) -0.013(12)
C4 0.083(11) 0.148(13) 0.030(9) 0.014(8) -0.006(9) 0.005(10)
C23 0.085(4) 0.190(5) 0.295(7) -0.055(5) 0.015(4) -0.005(4)
C21 0.045(9) 0.172(15) 0.136(13) 0.012(11) -0.042(9) 0.040(10)
C6 0.072(10) 0.150(13) 0.057(9) -0.012(9) -0.025(10) -0.021(9)
C22 0.085(4) 0.190(5) 0.295(7) -0.055(5) 0.015(4) -0.005(4)

loop_
_atom_type_symbol
_atom_type_description
_atom_type_scat_dispersion_real
_atom_type_scat_dispersion_imag
_atom_type_scat_source
C C 0.0033 0.0016 'International Tables Vol C Tables 4.2.6.8 and 6.1.1.4'
H H 0.0000 0.0000 'International Tables Vol C Tables 4.2.6.8 and 6.1.1.4'
N N 0.0061 0.0033 'International Tables Vol C Tables 4.2.6.8 and 6.1.1.4'
O O 0.0106 0.0060 'International Tables Vol C Tables 4.2.6.8 and 6.1.1.4'
P P 0.1023 0.0942 'International Tables Vol C Tables 4.2.6.8 and 6.1.1.4'
S S 0.1246 0.1234 'International Tables Vol C Tables 4.2.6.8 and 6.1.1.4'
K K 0.2009 0.2494 'International Tables Vol C Tables 4.2.6.8 and 6.1.1.4'
Cu Cu 0.3201 1.2651 'International Tables Vol C Tables 4.2.6.8 and 6.1.1.4'

loop_
_geom_angle_atom_site_label_1
_geom_angle_atom_site_label_2
_geom_angle_atom_site_label_3
_geom_angle
_geom_angle_site_symmetry_1
_geom_angle_site_symmetry_3
C47 O8 P4 123.1(7) . .
C47 O8 K2 130.2(6) . .
P4 O8 K2 104.5(4) . .
C8 O1 P1 121.4(6) . .
C73 O11 P6 122.5(6) . .
C63 O9 P5 123.0(6) . .
C24 O4 P2 124.4(6) . .
C24 O4 K2 124.2(6) . .
P2 O4 K2 108.8(3) . .
C76 O12 P6 121.7(7) . .
C76 O12 K3 132.7(6) . .
P6 O12 K3 103.3(3) . .
C50 O7 P4 131.6(10) . .
C34 O5 P3 118.9(7) . .
C60 O10 P5 123.9(6) . .
C60 O10 K4 132.1(6) . .
P5 O10 K4 103.8(3) . .
C99 O15 P8 118.5(5) . .
C102 O16 P8 123.6(6) . .
C102 O16 K4 129.8(5) . 6_575
P8 O16 K4 106.2(3) . 6_575
C92 N8 P8 128.6(7) . .
C37 O6 P3 123.4(5) . .
C37 O6 K1 130.7(5) . .
P3 O6 K1 105.7(3) . .
C79 N7 P7 126.9(7) . .
C27 N3 P3 126.1(7) . .
O12 C76 C78 110.3(10) . .
O12 C76 C77 107.1(10) . .
C78 C76 C77 111.3(10) . .
O12 C76 H66 109.4 . .
C78 C76 H66 109.4 . .
C77 C76 H66 109.4 . .
O5 C34 C35 109.8(10) . .
O5 C34 C36 104.5(9) . .
C35 C34 C36 114.2(12) . .
O5 C34 H30 109.4 . .
C35 C34 H30 109.4 . .
C36 C34 H30 109.4 . .
O2 C11 C13 109.4(8) . .
O2 C11 C12 107.7(9) . .
C13 C11 C12 113.1(10) . .
O2 C11 H11 108.8 . .
C13 C11 H11 108.8 . .
C12 C11 H11 108.8 . .
C98 C93 C94 116.7(10) . .
C98 C93 C92 122.4(10) . .
C94 C93 C92 120.9(11) . .
O15 C99 C100 109.5(7) . .
O15 C99 C101 106.9(6) . .
C100 C99 C101 113.3(7) . .
O15 C99 H85 109.0 . .
C100 C99 H85 109.0 . .
C101 C99 H85 109.0 . .
O10 C60 C62 109.3(9) . .
O10 C60 C61 106.7(9) . .
C62 C60 C61 111.7(9) . .
O10 C60 H52 109.7 . .
C62 C60 H52 109.7 . .
C61 C60 H52 109.7 . .
C86 O13 P7 120.5(7) . .
C29 C28 C33 118.7(10) . .
C29 C28 C27 122.7(10) . .
C33 C28 C27 118.7(9) . .
N8 C92 C93 114.7(10) . .
N8 C92 S16 125.5(8) . .
C93 C92 S16 119.8(9) . .
C48 C47 O8 105.2(10) . .
C48 C47 C49 116.5(11) . .
O8 C47 C49 106.4(10) . .
C48 C47 H41 109.5 . .
O8 C47 H41 109.5 . .
C49 C47 H41 109.5 . .
C60 C62 H54A 109.5 . .
C60 C62 H54B 109.5 . .
H54A C62 H54B 109.5 . .
C60 C62 H54C 109.5 . .
H54A C62 H54C 109.5 . .
H54B C62 H54C 109.5 . .
C11 C13 H13A 109.5 . .
C11 C13 H13B 109.5 . .
H13A C13 H13B 109.5 . .
C11 C13 H13C 109.5 . .
H13A C13 H13C 109.5 . .
H13B C13 H13C 109.5 . .
O6 C37 C38 106.3(7) . .
O6 C37 C39 107.8(7) . .
C38 C37 C39 112.1(9) . .
O6 C37 H33 110.2 . .
C38 C37 H33 110.2 . .
C39 C37 H33 110.2 . .
N3 C27 C28 116.4(9) . .
N3 C27 S6 126.4(7) . .
C28 C27 S6 117.3(8) . .
C28 C29 C30 119.5(11) . .
C28 C29 H25 120.3 . .
C30 C29 H25 120.3 . .
C10 C8 O1 113.5(11) . .
C10 C8 C9 108.6(11) . .
O1 C8 C9 109.1(11) . .
C10 C8 H8 108.5 . .
O1 C8 H8 108.5 . .
C9 C8 H8 108.5 . .
C34 C35 H31A 109.5 . .
C34 C35 H31B 109.5 . .
H31A C35 H31B 109.5 . .
C34 C35 H31C 109.5 . .
H31A C35 H31C 109.5 . .
H31B C35 H31C 109.5 . .
O4 C24 C25 110.0(10) . .
O4 C24 C26 106.1(8) . .
C25 C24 C26 115.4(10) . .
O4 C24 H22 108.4 . .
C25 C24 H22 108.4 . .
C26 C24 H22 108.4 . .
C60 C61 H53A 109.5 . .
C60 C61 H53B 109.5 . .
H53A C61 H53B 109.5 . .
C60 C61 H53C 109.5 . .
H53A C61 H53C 109.5 . .
H53B C61 H53C 109.5 . .
C95 C96 C97 117.2(11) . .
C95 C96 H82 121.4 . .
C97 C96 H82 121.4 . .
C34 C36 H32A 109.5 . .
C34 C36 H32B 109.5 . .
H32A C36 H32B 109.5 . .
C34 C36 H32C 109.5 . .
H32A C36 H32C 109.5 . .
H32B C36 H32C 109.5 . .
C37 C39 H35A 109.5 . .
C37 C39 H35B 109.5 . .
H35A C39 H35B 109.5 . .
C37 C39 H35C 109.5 . .
H35A C39 H35C 109.5 . .
H35B C39 H35C 109.5 . .
C24 C25 H23A 109.5 . .
C24 C25 H23B 109.5 . .
H23A C25 H23B 109.5 . .
C24 C25 H23C 109.5 . .
H23A C25 H23C 109.5 . .
H23B C25 H23C 109.5 . .
C11 C12 H12A 109.5 . .
C11 C12 H12B 109.5 . .
H12A C12 H12B 109.5 . .
C11 C12 H12C 109.5 . .
H12A C12 H12C 109.5 . .
H12B C12 H12C 109.5 . .
C89 O14 P7 124.1(6) . .
C89 O14 K3 125.3(5) . .
P7 O14 K3 108.6(3) . .
C59 C54 C55 117.3(12) . .
C59 C54 C53 122.0(14) . .
C55 C54 C53 120.7(13) . .
C47 C48 H42A 109.5 . .
C47 C48 H42B 109.5 . .
H42A C48 H42B 109.5 . .
C47 C48 H42C 109.5 . .
H42A C48 H42C 109.5 . .
H42B C48 H42C 109.5 . .
C24 C26 H24C 109.5 . .
C24 C26 H24A 109.5 . .
H24C C26 H24A 109.5 . .
C24 C26 H24B 109.5 . .
H24C C26 H24B 109.5 . .
H24A C26 H24B 109.5 . .
C97 C98 C93 123.4(10) . .
C97 C98 H84 118.3 . .
C93 C98 H84 118.3 . .
C37 C38 H34A 109.5 . .
C37 C38 H34B 109.5 . .
H34A C38 H34B 109.5 . .
C37 C38 H34C 109.5 . .
H34A C38 H34C 109.5 . .
H34B C38 H34C 109.5 . .
C76 C78 H68A 109.5 . .
C76 C78 H68B 109.5 . .
H68A C78 H68B 109.5 . .
C76 C78 H68C 109.5 . .
H68A C78 H68C 109.5 . .
H68B C78 H68C 109.5 . .
C98 C97 C96 119.7(11) . .
C98 C97 H83 120.2 . .
C96 C97 H83 120.2 . .
C96 C95 C94 123.0(11) . .
C96 C95 H81 118.5 . .
C94 C95 H81 118.5 . .
C8 C9 H9A 109.5 . .
C8 C9 H9B 109.5 . .
H9A C9 H9B 109.5 . .
C8 C9 H9C 109.5 . .
H9A C9 H9C 109.5 . .
H9B C9 H9C 109.5 . .
C99 C100 H86A 109.5 . .
C99 C100 H86B 109.5 . .
H86A C100 H86B 109.5 . .
C99 C100 H86C 109.5 . .
H86A C100 H86C 109.5 . .
H86B C100 H86C 109.5 . .
O14 C89 C91 104.3(8) . .
O14 C89 C90 111.7(9) . .
C91 C89 C90 114.2(9) . .
O14 C89 H77 108.8 . .
C91 C89 H77 108.8 . .
C90 C89 H77 108.8 . .
C56 C55 C54 122.2(14) . .
C56 C55 H47 118.9 . .
C54 C55 H47 118.9 . .
C89 C91 H79A 109.5 . .
C89 C91 H79B 109.5 . .
H79A C91 H79B 109.5 . .
C89 C91 H79C 109.5 . .
H79A C91 H79C 109.5 . .
H79B C91 H79C 109.5 . .
C75 C73 C74 106.9(10) . .
C75 C73 O11 104.2(10) . .
C74 C73 O11 89.5(10) . .
C75 C73 H63 117.4 . .
C74 C73 H63 117.4 . .
O11 C73 H63 117.4 . .
C31 C30 C29 121.0(12) . .
C31 C30 H26 119.5 . .
C29 C30 H26 119.5 . .
C88 C86 C87 106.5(12) . .
C88 C86 O13 110.4(11) . .
C87 C86 O13 110.0(11) . .
C88 C86 H74 109.9 . .
C87 C86 H74 110.0 . .
O13 C86 H74 109.9 . .
C89 C90 H78A 109.5 . .
C89 C90 H78B 109.5 . .
H78A C90 H78B 109.5 . .
C89 C90 H78C 109.5 . .
H78A C90 H78C 109.5 . .
H78B C90 H78C 109.5 . .
C73 C75 H65C 109.5 . .
C73 C75 H65A 109.5 . .
H65C C75 H65A 109.5 . .
C73 C75 H65B 109.5 . .
H65C C75 H65B 109.5 . .
H65A C75 H65B 109.5 . .
C54 C59 C58 118.5(14) . .
C54 C59 H51 120.7 . .
C58 C59 H51 120.7 . .
O16 C102 C103 106.8(9) . .
O16 C102 C104 109.3(8) . .
C103 C102 C104 111.1(10) . .
O16 C102 H88 109.9 . .
C103 C102 H88 109.9 . .
C104 C102 H88 109.9 . .
O7 C50 C51 120.4(15) . .
O7 C50 C52 118.8(14) . .
C51 C50 C52 109.6(15) . .
O7 C50 H44 101.3 . .
C51 C50 H44 101.3 . .
C52 C50 H44 101.3 . .
C43 C44 C45 120.7(18) . .
C43 C44 H38 119.6 . .
C45 C44 H38 119.6 . .
C28 C33 C32 121.0(10) . .
C28 C33 H29 119.5 . .
C32 C33 H29 119.5 . .
C58 C57 C56 121(2) . .
C58 C57 H49 119.7 . .
C56 C57 H49 119.7 . .
C63 C65 H57A 109.5 . .
C63 C65 H57B 109.5 . .
H57A C65 H57B 109.5 . .
C63 C65 H57C 109.5 . .
H57A C65 H57C 109.5 . .
H57B C65 H57C 109.5 . .
C102 C104 H90A 109.5 . .
C102 C104 H90B 109.5 . .
H90A C104 H90B 109.5 . .
C102 C104 H90C 109.5 . .
H90A C104 H90C 109.5 . .
H90B C104 H90C 109.5 . .
C31 C32 C33 119.0(11) . .
C31 C32 H28 120.5 . .
C33 C32 H28 120.5 . .
C99 C101 H87A 109.5 . .
C99 C101 H87B 109.5 . .
H87A C101 H87B 109.5 . .
C99 C101 H87C 109.5 . .
H87A C101 H87C 109.5 . .
H87B C101 H87C 109.5 . .
C95 C94 C93 120.0(10) . .
C95 C94 H80 120.0 . .
C93 C94 H80 120.0 . .
C47 C49 H43A 109.5 . .
C47 C49 H43B 109.5 . .
H43A C49 H43B 109.5 . .
C47 C49 H43C 109.5 . .
H43A C49 H43C 109.5 . .
H43B C49 H43C 109.5 . .
C57 C56 C55 119(2) . .
C57 C56 H48 120.7 . .
C55 C56 H48 120.7 . .
C8 C10 H10A 109.5 . .
C8 C10 H10B 109.5 . .
H10A C10 H10B 109.5 . .
C8 C10 H10C 109.5 . .
H10A C10 H10C 109.5 . .
H10B C10 H10C 109.5 . .
C41 C46 C45 121.8(15) . .
C41 C46 H40 119.1 . .
C45 C46 H40 119.1 . .
C44 C43 C42 120.9(15) . .
C44 C43 H37 119.5 . .
C42 C43 H37 119.5 . .
C57 C58 C59 122(2) . .
C57 C58 H50 118.8 . .
C59 C58 H50 118.8 . .
C46 C41 C42 116.5(14) . .
C46 C41 C40 122.7(13) . .
C42 C41 C40 120.9(12) . .
C64 C63 C65 106.7(11) . .
C64 C63 O9 103.0(11) . .
C65 C63 O9 103.8(10) . .
C64 C63 H55 114.1 . .
C65 C63 H55 114.1 . .
O9 C63 H55 114.1 . .
C32 C31 C30 120.5(12) . .
C32 C31 H27 119.8 . .
C30 C31 H27 119.8 . .
C76 C77 H67A 109.5 . .
C76 C77 H67B 109.5 . .
H67A C77 H67B 109.5 . .
C76 C77 H67C 109.5 . .
H67A C77 H67C 109.5 . .
H67B C77 H67C 109.5 . .
C102 C103 H89A 109.5 . .
C102 C103 H89B 109.5 . .
H89A C103 H89B 109.5 . .
C102 C103 H89C 109.5 . .
H89A C103 H89C 109.5 . .
H89B C103 H89C 109.5 . .
C43 C42 C41 121.2(13) . .
C43 C42 H36 119.4 . .
C41 C42 H36 119.4 . .
C63 C64 H56A 109.5 . .
C63 C64 H56B 109.5 . .
H56A C64 H56B 109.5 . .
C63 C64 H56C 109.5 . .
H56A C64 H56C 109.5 . .
H56B C64 H56C 109.5 . .
C50 C52 H46A 109.5 . .
C50 C52 H46B 109.5 . .
H46A C52 H46B 109.5 . .
C50 C52 H46C 109.5 . .
H46A C52 H46C 109.5 . .
H46B C52 H46C 109.5 . .
C86 C87 H75A 109.5 . .
C86 C87 H75B 109.5 . .
H75A C87 H75B 109.5 . .
C86 C87 H75C 109.5 . .
H75A C87 H75C 109.5 . .
H75B C87 H75C 109.5 . .
C50 C51 H45A 109.5 . .
C50 C51 H45B 109.5 . .
H45A C51 H45B 109.5 . .
C50 C51 H45C 109.5 . .
H45A C51 H45C 109.5 . .
H45B C51 H45C 109.5 . .
C86 C88 H76A 109.5 . .
C86 C88 H76B 109.5 . .
H76A C88 H76B 109.5 . .
C86 C88 H76C 109.5 . .
H76A C88 H76C 109.5 . .
H76B C88 H76C 109.5 . .
C44 C45 C46 118.8(18) . .
C44 C45 H39 120.6 . .
C46 C45 H39 120.6 . .
C73 C74 H64A 109.5 . .
C73 C74 H64B 109.5 . .
H64A C74 H64B 109.5 . .
C73 C74 H64C 109.5 . .
H64A C74 H64C 109.5 . .
H64B C74 H64C 109.5 . .
S2 Cu1 S2 110.49(17) . 2
S2 Cu1 S1 108.81(9) . 2
S2 Cu1 S1 107.07(10) 2 2
S2 Cu1 S1 107.07(10) . .
S2 Cu1 S1 108.81(9) 2 .
S1 Cu1 S1 114.60(15) 2 .
S2 Cu1 K1 53.40(7) . 2
S2 Cu1 K1 118.61(9) 2 2
S1 Cu1 K1 55.72(8) 2 2
S1 Cu1 K1 132.42(9) . 2
S2 Cu1 K1 118.61(9) . .
S2 Cu1 K1 53.40(7) 2 .
S1 Cu1 K1 132.42(9) 2 .
S1 Cu1 K1 55.72(8) . .
K1 Cu1 K1 168.18(10) 2 .
S8 Cu3 S8 111.29(18) 2_554 .
S8 Cu3 S7 109.71(10) 2_554 .
S8 Cu3 S7 108.51(11) . .
S8 Cu3 S7 108.51(11) 2_554 2_554
S8 Cu3 S7 109.71(10) . 2_554
S7 Cu3 S7 109.08(17) . 2_554
S8 Cu3 K2 55.56(8) 2_554 .
S8 Cu3 K2 121.04(9) . .
S7 Cu3 K2 54.48(8) . .
S7 Cu3 K2 129.22(9) 2_554 .
S8 Cu3 K2 121.04(9) 2_554 2_554
S8 Cu3 K2 55.56(8) . 2_554
S7 Cu3 K2 129.22(9) . 2_554
S7 Cu3 K2 54.48(8) 2_554 2_554
K2 Cu3 K2 174.93(10) . 2_554
S10 Cu4 S12 110.36(14) . .
S10 Cu4 S9 108.42(11) . .
S12 Cu4 S9 108.89(10) . .
S10 Cu4 S11 109.91(10) . .
S12 Cu4 S11 107.64(11) . .
S9 Cu4 S11 111.62(13) . .
S10 Cu4 K4 120.78(9) . .
S12 Cu4 K4 53.76(8) . .
S9 Cu4 K4 55.33(8) . .
S11 Cu4 K4 129.26(9) . .
S10 Cu4 K3 55.12(8) . .
S12 Cu4 K3 120.78(9) . .
S9 Cu4 K3 130.33(9) . .
S11 Cu4 K3 54.96(8) . .
K4 Cu4 K3 172.93(8) . .
S14 Cu5 S16 105.78(11) . .
S14 Cu5 S13 107.79(10) . .
S16 Cu5 S13 112.05(9) . .
S14 Cu5 S15 111.42(9) . .
S16 Cu5 S15 108.42(10) . .
S13 Cu5 S15 111.28(10) . .
S14 Cu5 K3 110.91(8) . .
S16 Cu5 K3 54.58(7) . .
S13 Cu5 K3 58.67(7) . .
S15 Cu5 K3 137.41(8) . .
S14 Cu5 K4 55.35(8) . 6_575
S16 Cu5 K4 117.08(8) . 6_575
S13 Cu5 K4 130.72(8) . 6_575
S15 Cu5 K4 56.29(7) . 6_575
K3 Cu5 K4 163.61(6) . 6_575
S4 Cu2 S6 106.66(11) . .
S4 Cu2 S3 108.04(10) . .
S6 Cu2 S3 111.52(10) . .
S4 Cu2 S5 110.18(9) . .
S6 Cu2 S5 107.73(10) . .
S3 Cu2 S5 112.55(10) . .
S4 Cu2 K1 54.52(8) . .
S6 Cu2 K1 114.86(9) . .
S3 Cu2 K1 133.44(8) . .
S5 Cu2 K1 56.12(7) . .
S4 Cu2 K2 111.84(8) . .
S6 Cu2 K2 53.59(8) . .
S3 Cu2 K2 59.12(8) . .
S5 Cu2 K2 137.50(8) . .
K1 Cu2 K2 161.58(6) . .
C79 S14 Cu5 106.6(4) . .
C79 S14 K4 107.1(4) . 6_575
Cu5 S14 K4 88.27(9) . 6_575
O16 K4 O10 89.23(17) 6_576 .
O16 K4 S12 144.95(16) 6_576 .
O10 K4 S12 73.25(14) . .
O16 K4 S14 76.76(13) 6_576 6_576
O10 K4 S14 155.80(16) . 6_576
S12 K4 S14 128.59(11) . 6_576
O16 K4 S9 121.92(15) 6_576 .
O10 K4 S9 55.26(14) . .
S12 K4 S9 72.53(8) . .
S14 K4 S9 116.29(10) 6_576 .
O16 K4 S15 55.28(13) 6_576 6_576
O10 K4 S15 114.73(15) . 6_576
S12 K4 S15 104.42(10) . 6_576
S14 K4 S15 73.30(7) 6_576 6_576
S9 K4 S15 169.91(11) . 6_576
O16 K4 P5 98.42(14) 6_576 .
O10 K4 P5 24.87(13) . .
S12 K4 P5 78.41(8) . .
S14 K4 P5 137.46(11) 6_576 .
S9 K4 P5 32.38(7) . .
S15 K4 P5 138.12(10) 6_576 .
O16 K4 P8 24.33(12) 6_576 6_576
O10 K4 P8 95.82(14) . 6_576
S12 K4 P8 125.86(11) . 6_576
S14 K4 P8 79.54(8) 6_576 6_576
S9 K4 P8 142.55(10) . 6_576
S15 K4 P8 32.25(7) 6_576 6_576
P5 K4 P8 113.01(9) . 6_576
O16 K4 Cu5 58.18(12) 6_576 6_576
O10 K4 Cu5 144.72(14) . 6_576
S12 K4 Cu5 125.12(9) . 6_576
S14 K4 Cu5 36.38(5) 6_576 6_576
S9 K4 Cu5 152.16(10) . 6_576
S15 K4 Cu5 37.03(5) 6_576 6_576
P5 K4 Cu5 155.17(8) . 6_576
P8 K4 Cu5 48.94(6) 6_576 6_576
O16 K4 Cu4 144.79(14) 6_576 .
O10 K4 Cu4 55.84(12) . .
S12 K4 Cu4 36.24(6) . .
S14 K4 Cu4 133.50(9) 6_576 .
S9 K4 Cu4 36.39(6) . .
S15 K4 Cu4 139.24(9) 6_576 .
P5 K4 Cu4 48.17(5) . .
P8 K4 Cu4 146.79(9) 6_576 .
Cu5 K4 Cu4 156.43(8) 6_576 .
O5 P3 O6 100.7(3) . .
O5 P3 N3 103.8(4) . .
O6 P3 N3 115.3(4) . .
O5 P3 S5 111.4(3) . .
O6 P3 S5 108.2(3) . .
N3 P3 S5 116.2(3) . .
O5 P3 K1 100.1(2) . .
O6 P3 K1 49.4(2) . .
N3 P3 K1 154.0(3) . .
S5 P3 K1 62.54(10) . .
O11 P6 O12 101.1(4) . .
O11 P6 N6 105.2(4) . .
O12 P6 N6 114.0(4) . .
O11 P6 S11 111.8(3) . .
O12 P6 S11 107.2(3) . .
N6 P6 S11 116.5(3) . .
O11 P6 K3 94.0(3) . .
O12 P6 K3 51.4(3) . .
N6 P6 K3 158.6(3) . .
S11 P6 K3 62.84(12) . .
O14 K3 O12 95.8(2) . .
O14 K3 S16 85.87(14) . .
O12 K3 S16 174.65(16) . .
O14 K3 S11 145.02(17) . .
O12 K3 S11 55.48(15) . .
S16 K3 S11 124.69(11) . .
O14 K3 S10 120.10(16) . .
O12 K3 S10 70.41(14) . .
S16 K3 S10 104.35(10) . .
S11 K3 S10 72.39(8) . .
O14 K3 S13 54.90(14) . .
O12 K3 S13 111.80(15) . .
S16 K3 S13 73.31(8) . .
S11 K3 S13 113.29(10) . .
S10 K3 S13 174.27(11) . .
O14 K3 P6 113.69(16) . .
O12 K3 P6 25.24(14) . .
S16 K3 P6 156.56(11) . .
S11 K3 P6 32.88(7) . .
S10 K3 P6 77.70(8) . .
S13 K3 P6 106.58(9) . .
O14 K3 P7 23.82(13) . .
O12 K3 P7 100.32(15) . .
S16 K3 P7 83.25(8) . .
S11 K3 P7 132.26(10) . .
S10 K3 P7 143.68(11) . .
S13 K3 P7 31.65(6) . .
P6 K3 P7 109.20(9) . .
O14 K3 Cu5 61.71(13) . .
O12 K3 Cu5 147.74(14) . .
S16 K3 Cu5 37.02(5) . .
S11 K3 Cu5 131.92(9) . .
S10 K3 Cu5 139.83(10) . .
S13 K3 Cu5 36.89(5) . .
P6 K3 Cu5 141.37(9) . .
P7 K3 Cu5 49.69(5) . .
O14 K3 Cu4 143.14(15) . .
O12 K3 Cu4 54.20(13) . .
S16 K3 Cu4 122.18(8) . .
S11 K3 Cu4 36.41(6) . .
S10 K3 Cu4 36.07(6) . .
S13 K3 Cu4 149.54(9) . .
P6 K3 Cu4 48.05(5) . .
P7 K3 Cu4 154.52(9) . .
Cu5 K3 Cu4 154.47(8) . .
C92 S16 Cu5 105.3(3) . .
C92 S16 K3 118.3(4) . .
Cu5 S16 K3 88.40(9) . .
C66 S12 Cu4 108.6(4) . .
C66 S12 K4 116.1(4) . .
Cu4 S12 K4 89.99(11) . .
O9 P5 O10 101.5(4) . .
O9 P5 N5 103.8(4) . .
O10 P5 N5 112.4(4) . .
O9 P5 S9 111.2(3) . .
O10 P5 S9 107.9(3) . .
N5 P5 S9 118.7(3) . .
O9 P5 K4 97.1(3) . .
O10 P5 K4 51.3(3) . .
N5 P5 K4 156.2(3) . .
S9 P5 K4 61.96(12) . .
O1 P1 O2 99.5(3) . .
O1 P1 N1 103.8(4) . .
O2 P1 N1 114.0(4) . .
O1 P1 S1 112.5(3) . .
O2 P1 S1 108.1(3) . .
N1 P1 S1 117.4(3) . .
O1 P1 K1 96.0(3) . .
O2 P1 K1 50.8(3) . .
N1 P1 K1 157.4(3) . .
S1 P1 K1 62.83(12) . .
O3 P2 O4 100.6(4) . .
O3 P2 N2 104.6(4) . .
O4 P2 N2 112.8(4) . .
O3 P2 S3 110.6(3) . .
O4 P2 S3 108.6(3) . .
N2 P2 S3 118.1(3) . .
O3 P2 K2 105.4(3) . .
O4 P2 K2 47.9(2) . .
N2 P2 K2 147.0(3) . .
S3 P2 K2 62.21(11) . .
O6 K1 O2 90.49(18) . .
O6 K1 S2 146.56(16) . 2
O2 K1 S2 74.26(14) . 2
O6 K1 S4 78.63(13) . .
O2 K1 S4 154.56(16) . .
S2 K1 S4 126.09(11) 2 .
O6 K1 S5 56.40(13) . .
O2 K1 S5 118.92(16) . .
S2 K1 S5 104.99(10) 2 .
S4 K1 S5 73.87(8) . .
O6 K1 S1 122.28(15) . .
O2 K1 S1 55.65(14) . .
S2 K1 S1 73.32(8) 2 .
S4 K1 S1 111.43(10) . .
S5 K1 S1 174.50(11) . .
O6 K1 P3 24.93(12) . .
O2 K1 P3 98.53(15) . .
S2 K1 P3 126.98(11) 2 .
S4 K1 P3 81.25(8) . .
S5 K1 P3 32.86(7) . .
S1 K1 P3 144.57(10) . .
O6 K1 P1 99.18(14) . .
O2 K1 P1 25.04(14) . .
S2 K1 P1 79.57(8) 2 .
S4 K1 P1 133.99(11) . .
S5 K1 P1 142.26(10) . .
S1 K1 P1 32.66(7) . .
P3 K1 P1 115.40(9) . .
O6 K1 Cu2 59.02(12) . .
O2 K1 Cu2 147.92(14) . .
S2 K1 Cu2 125.18(9) 2 .
S4 K1 Cu2 36.81(5) . .
S5 K1 Cu2 37.31(5) . .
S1 K1 Cu2 147.78(9) . .
P3 K1 Cu2 49.64(6) . .
P1 K1 Cu2 155.05(8) . .
O6 K1 Cu1 146.20(14) . .
O2 K1 Cu1 56.08(12) . .
S2 K1 Cu1 36.72(6) 2 .
S4 K1 Cu1 129.09(9) . .
S5 K1 Cu1 140.91(9) . .
S1 K1 Cu1 36.77(5) . .
P3 K1 Cu1 149.50(9) . .
P1 K1 Cu1 48.59(5) . .
Cu2 K1 Cu1 154.71(7) . .
P6 S11 Cu4 91.17(14) . .
P6 S11 K3 84.28(14) . .
Cu4 S11 K3 88.63(10) . .
P1 S1 Cu1 92.04(13) . .
P1 S1 K1 84.51(13) . .
Cu1 S1 K1 87.51(10) . .
C27 S6 Cu2 105.0(3) . .
C27 S6 K2 117.0(4) . .
Cu2 S6 K2 89.77(10) . .
C1 S2 Cu1 107.9(4) . .
C1 S2 K1 117.5(4) . 2
Cu1 S2 K1 89.88(10) . 2
O7 P4 O8 100.0(4) . .
O7 P4 N4 104.6(5) . .
O8 P4 N4 111.5(5) . .
O7 P4 S7 111.5(3) . .
O8 P4 S7 107.4(4) . .
N4 P4 S7 120.0(3) . .
O7 P4 K2 93.6(3) . .
O8 P4 K2 50.5(3) . .
N4 P4 K2 157.1(4) . .
S7 P4 K2 63.45(13) . .
C14 S4 Cu2 106.7(4) . .
C14 S4 K1 109.9(4) . .
Cu2 S4 K1 88.67(9) . .
P8 S15 Cu5 93.00(13) . .
P8 S15 K4 85.91(12) . 6_575
Cu5 S15 K4 86.67(9) . 6_575
P3 S5 Cu2 93.23(13) . .
P3 S5 K1 84.60(12) . .
Cu2 S5 K1 86.56(9) . .
O16 P8 O15 100.0(3) . .
O16 P8 N8 115.2(4) . .
O15 P8 N8 104.8(4) . .
O16 P8 S15 107.9(3) . .
O15 P8 S15 111.7(3) . .
N8 P8 S15 116.1(3) . .
O16 P8 K4 49.5(2) . 6_575
O15 P8 K4 100.2(2) . 6_575
N8 P8 K4 153.1(3) . 6_575
S15 P8 K4 61.84(10) . 6_575
C53 S10 Cu4 109.8(4) . .
C53 S10 K3 119.8(3) . .
Cu4 S10 K3 88.81(10) . .
O13 P7 O14 99.8(4) . .
O13 P7 N7 104.0(4) . .
O14 P7 N7 113.3(4) . .
O13 P7 S13 111.5(3) . .
O14 P7 S13 108.8(3) . .
N7 P7 S13 117.9(3) . .
O13 P7 K3 105.3(3) . .
O14 P7 K3 47.6(2) . .
N7 P7 K3 147.5(3) . .
S13 P7 K3 62.78(11) . .
P7 S13 Cu5 95.68(13) . .
P7 S13 K3 85.57(12) . .
Cu5 S13 K3 84.43(9) . .
P5 S9 Cu4 92.20(14) . .
P5 S9 K4 85.66(13) . .
Cu4 S9 K4 88.28(10) . .
C40 S8 Cu3 109.8(4) . .
C40 S8 K2 121.7(4) . 2_554
Cu3 S8 K2 88.99(11) . 2_554
P2 S3 Cu2 95.27(14) . .
P2 S3 K2 86.59(12) . .
Cu2 S3 K2 84.30(9) . .
O8 K2 O4 94.1(2) . .
O8 K2 S6 173.32(19) . .
O4 K2 S6 84.77(14) . .
O8 K2 S7 55.14(16) . .
O4 K2 S7 143.87(17) . .
S6 K2 S7 128.04(11) . .
O8 K2 S8 71.32(16) . 2_554
O4 K2 S8 120.36(16) . 2_554
S6 K2 S8 103.57(11) . 2_554
S7 K2 S8 71.23(9) . 2_554
O8 K2 S3 111.97(16) . .
O4 K2 S3 53.88(13) . .
S6 K2 S3 72.61(8) . .
S7 K2 S3 115.90(11) . .
S8 K2 S3 172.86(12) 2_554 .
O8 K2 P4 24.98(15) . .
O4 K2 P4 112.49(16) . .
S6 K2 P4 159.80(12) . .
S7 K2 P4 32.59(7) . .
S8 K2 P4 77.36(9) 2_554 .
S3 K2 P4 108.37(10) . .
O8 K2 P2 99.29(16) . .
O4 K2 P2 23.24(12) . .
S6 K2 P2 82.24(8) . .
S7 K2 P2 133.00(11) . .
S8 K2 P2 143.47(11) 2_554 .
S3 K2 P2 31.20(6) . .
P4 K2 P2 109.28(9) . .
O8 K2 Cu2 146.88(16) . .
O4 K2 Cu2 60.57(12) . .
S6 K2 Cu2 36.64(5) . .
S7 K2 Cu2 135.71(10) . .
S8 K2 Cu2 138.53(10) 2_554 .
S3 K2 Cu2 36.58(5) . .
P4 K2 Cu2 143.58(9) . .
P2 K2 Cu2 48.97(5) . .
O8 K2 Cu3 54.28(14) . .
O4 K2 Cu3 141.40(15) . .
S6 K2 Cu3 123.86(9) . .
S7 K2 Cu3 35.95(6) . .
S8 K2 Cu3 35.45(6) 2_554 .
S3 K2 Cu3 151.62(10) . .
P4 K2 Cu3 47.61(5) . .
P2 K2 Cu3 153.55(9) . .
Cu2 K2 Cu3 156.94(8) . .
P4 S7 Cu3 91.37(15) . .
P4 S7 K2 83.96(14) . .
Cu3 S7 K2 89.57(11) . .
C11 O2 P1 124.1(6) . .
C11 O2 K1 131.7(6) . .
P1 O2 K1 104.1(3) . .
C21 O3 P2 120.2(7) . .
C14 N2 P2 127.7(7) . .
C1 N1 P1 125.6(7) . .
C81 C80 C85 118.3(10) . .
C81 C80 C79 123.2(12) . .
C85 C80 C79 118.5(12) . .
N6 C66 C67 115.8(9) . .
N6 C66 S12 124.7(9) . .
C67 C66 S12 119.3(8) . .
C20 C15 C16 115.9(10) . .
C20 C15 C14 121.1(12) . .
C16 C15 C14 122.9(11) . .
N2 C14 C15 115.5(10) . .
N2 C14 S4 126.2(8) . .
C15 C14 S4 118.2(9) . .
N1 C1 C2 113.3(9) . .
N1 C1 S2 126.6(8) . .
C2 C1 S2 120.1(8) . .
C66 N6 P6 128.4(8) . .
C68 C67 C72 120.8(11) . .
C68 C67 C66 119.1(11) . .
C72 C67 C66 119.9(10) . .
N7 C79 C80 116.9(10) . .
N7 C79 S14 127.0(8) . .
C80 C79 S14 116.2(9) . .
C53 N5 P5 127.7(8) . .
C40 N4 P4 126.9(9) . .
N4 C40 C41 114.1(11) . .
N4 C40 S8 128.3(10) . .
C41 C40 S8 117.6(9) . .
C7 C2 C3 116.4(11) . .
C7 C2 C1 121.8(10) . .
C3 C2 C1 121.8(11) . .
C2 C3 C4 121.6(10) . .
C2 C3 H3 119.2 . .
C4 C3 H3 119.2 . .
C6 C7 C2 121.9(11) . .
C6 C7 H7 119.1 . .
C2 C7 H7 119.1 . .
N5 C53 C54 115.1(10) . .
N5 C53 S10 126.6(9) . .
C54 C53 S10 118.2(9) . .
C71 C72 C67 121.0(10) . .
C71 C72 H62 119.5 . .
C67 C72 H62 119.5 . .
C80 C81 C82 119.6(11) . .
C80 C81 H69 120.2 . .
C82 C81 H69 120.2 . .
C80 C85 C84 120.2(12) . .
C80 C85 H73 119.9 . .
C84 C85 H73 119.9 . .
C17 C16 C15 122.4(11) . .
C17 C16 H14 118.8 . .
C15 C16 H14 118.8 . .
C83 C84 C85 121.4(13) . .
C83 C84 H72 119.3 . .
C85 C84 H72 119.3 . .
C72 C71 C70 118.8(11) . .
C72 C71 H61 120.6 . .
C70 C71 H61 120.6 . .
C67 C68 C69 118.8(13) . .
C67 C68 H58 120.6 . .
C69 C68 H58 120.6 . .
C83 C82 C81 121.8(13) . .
C83 C82 H70 119.1 . .
C81 C82 H70 119.1 . .
C18 C17 C16 119.3(12) . .
C18 C17 H15 120.4 . .
C16 C17 H15 120.4 . .
C17 C18 C19 120.5(12) . .
C17 C18 H16 119.7 . .
C19 C18 H16 119.7 . .
C68 C69 C70 121.8(12) . .
C68 C69 H59 119.1 . .
C70 C69 H59 119.1 . .
C15 C20 C19 122.7(11) . .
C15 C20 H18 118.6 . .
C19 C20 H18 118.6 . .
C69 C70 C71 118.6(12) . .
C69 C70 H60 120.7 . .
C71 C70 H60 120.7 . .
C18 C19 C20 119.2(12) . .
C18 C19 H17 120.4 . .
C20 C19 H17 120.4 . .
C4 C5 C6 118.3(14) . .
C4 C5 H5 120.8 . .
C6 C5 H5 120.8 . .
C82 C83 C84 118.5(13) . .
C82 C83 H71 120.8 . .
C84 C83 H71 120.8 . .
C5 C4 C3 120.9(12) . .
C5 C4 H4 119.6 . .
C3 C4 H4 119.6 . .
C21 C23 H21A 109.5 . .
C21 C23 H21B 109.5 . .
H21A C23 H21B 109.5 . .
C21 C23 H21C 109.5 . .
H21A C23 H21C 109.5 . .
H21B C23 H21C 109.5 . .
C22 C21 O3 112.8(13) . .
C22 C21 C23 107.5(11) . .
O3 C21 C23 108.3(12) . .
C22 C21 H19 109.4 . .
O3 C21 H19 109.4 . .
C23 C21 H19 109.4 . .
C7 C6 C5 120.9(12) . .
C7 C6 H6 119.5 . .
C5 C6 H6 119.5 . .
C21 C22 H20A 109.5 . .
C21 C22 H20B 109.5 . .
H20A C22 H20B 109.5 . .
C21 C22 H20C 109.5 . .
H20A C22 H20C 109.5 . .
H20B C22 H20C 109.5 . .

loop_
_geom_bond_atom_site_label_1
_geom_bond_atom_site_label_2
_geom_bond_distance
_geom_bond_site_symmetry_2
O8 C47 1.508(12) .
O8 P4 1.579(7) .
O8 K2 2.886(7) .
O1 C8 1.478(12) .
O1 P1 1.563(6) .
O11 C73 1.558(12) .
O11 P6 1.567(6) .
O9 C63 1.496(12) .
O9 P5 1.560(6) .
O4 C24 1.469(10) .
O4 P2 1.583(6) .
O4 K2 2.979(6) .
O12 C76 1.458(12) .
O12 P6 1.586(7) .
O12 K3 2.909(7) .
O7 C50 1.342(15) .
O7 P4 1.570(7) .
O5 C34 1.484(12) .
O5 P3 1.585(6) .
O10 C60 1.459(11) .
O10 P5 1.588(7) .
O10 K4 2.948(7) .
O15 C99 1.469(9) .
O15 P8 1.584(6) .
O16 C102 1.472(10) .
O16 P8 1.578(6) .
O16 K4 2.912(6) 6_575
N8 C92 1.306(11) .
N8 P8 1.611(7) .
O6 C37 1.474(9) .
O6 P3 1.585(6) .
O6 K1 2.853(6) .
N7 C79 1.304(11) .
N7 P7 1.612(7) .
N3 C27 1.325(10) .
N3 P3 1.599(7) .
C76 C78 1.499(13) .
C76 C77 1.512(14) .
C76 H66 0.9800 .
C34 C35 1.484(14) .
C34 C36 1.502(15) .
C34 H30 0.9800 .
C11 O2 1.466(11) .
C11 C13 1.501(12) .
C11 C12 1.503(13) .
C11 H11 0.9800 .
C93 C98 1.364(12) .
C93 C94 1.400(12) .
C93 C92 1.489(12) .
C99 C100 1.500(10) .
C99 C101 1.505(10) .
C99 H85 0.9800 .
C60 C62 1.518(12) .
C60 C61 1.524(13) .
C60 H52 0.9800 .
O13 C86 1.437(12) .
O13 P7 1.575(6) .
C28 C29 1.353(12) .
C28 C33 1.376(12) .
C28 C27 1.502(11) .
C92 S16 1.725(11) .
C47 C48 1.496(14) .
C47 C49 1.518(13) .
C47 H41 0.9800 .
C62 H54A 0.9600 .
C62 H54B 0.9600 .
C62 H54C 0.9600 .
C13 H13A 0.9600 .
C13 H13B 0.9600 .
C13 H13C 0.9600 .
C37 C38 1.506(11) .
C37 C39 1.509(11) .
C37 H33 0.9800 .
C27 S6 1.716(10) .
C29 C30 1.410(13) .
C29 H25 0.9300 .
C8 C10 1.422(14) .
C8 C9 1.453(15) .
C8 H8 0.9800 .
C35 H31A 0.9600 .
C35 H31B 0.9600 .
C35 H31C 0.9600 .
C24 C25 1.497(14) .
C24 C26 1.515(12) .
C24 H22 0.9800 .
C61 H53A 0.9600 .
C61 H53B 0.9600 .
C61 H53C 0.9600 .
C96 C95 1.358(13) .
C96 C97 1.402(13) .
C96 H82 0.9300 .
C36 H32A 0.9600 .
C36 H32B 0.9600 .
C36 H32C 0.9600 .
C39 H35A 0.9600 .
C39 H35B 0.9600 .
C39 H35C 0.9600 .
C25 H23A 0.9600 .
C25 H23B 0.9600 .
C25 H23C 0.9600 .
C12 H12A 0.9600 .
C12 H12B 0.9600 .
C12 H12C 0.9600 .
O14 C89 1.479(10) .
O14 P7 1.588(6) .
O14 K3 2.904(6) .
C54 C59 1.380(14) .
C54 C55 1.406(14) .
C54 C53 1.474(13) .
C48 H42A 0.9600 .
C48 H42B 0.9600 .
C48 H42C 0.9600 .
C26 H24C 0.9600 .
C26 H24A 0.9600 .
C26 H24B 0.9600 .
C98 C97 1.359(11) .
C98 H84 0.9300 .
C38 H34A 0.9600 .
C38 H34B 0.9600 .
C38 H34C 0.9600 .
C78 H68A 0.9600 .
C78 H68B 0.9600 .
C78 H68C 0.9600 .
C97 H83 0.9300 .
C95 C94 1.363(12) .
C95 H81 0.9300 .
C9 H9A 0.9600 .
C9 H9B 0.9600 .
C9 H9C 0.9600 .
C100 H86A 0.9600 .
C100 H86B 0.9600 .
C100 H86C 0.9600 .
C89 C91 1.493(11) .
C89 C90 1.489(13) .
C89 H77 0.9800 .
C55 C56 1.391(15) .
C55 H47 0.9300 .
C91 H79A 0.9600 .
C91 H79B 0.9600 .
C91 H79C 0.9600 .
C73 C75 1.464(14) .
C73 C74 1.533(15) .
C73 H63 0.9800 .
C30 C31 1.344(15) .
C30 H26 0.9300 .
C86 C88 1.427(14) .
C86 C87 1.426(14) .
C86 H74 0.9800 .
C90 H78A 0.9600 .
C90 H78B 0.9600 .
C90 H78C 0.9600 .
C75 H65C 0.9600 .
C75 H65A 0.9600 .
C75 H65B 0.9600 .
C59 C58 1.419(16) .
C59 H51 0.9300 .
C102 C103 1.480(14) .
C102 C104 1.485(12) .
C102 H88 0.9800 .
C50 C51 1.382(16) .
C50 C52 1.422(17) .
C50 H44 0.9800 .
C44 C43 1.336(17) .
C44 C45 1.338(18) .
C44 H38 0.9300 .
C33 C32 1.411(12) .
C33 H29 0.9300 .
C57 C58 1.33(2) .
C57 C56 1.353(19) .
C57 H49 0.9300 .
C65 C63 1.503(14) .
C65 H57A 0.9600 .
C65 H57B 0.9600 .
C65 H57C 0.9600 .
C104 H90A 0.9600 .
C104 H90B 0.9600 .
C104 H90C 0.9600 .
C32 C31 1.343(13) .
C32 H28 0.9300 .
C101 H87A 0.9600 .
C101 H87B 0.9600 .
C101 H87C 0.9600 .
C94 H80 0.9300 .
C49 H43A 0.9600 .
C49 H43B 0.9600 .
C49 H43C 0.9600 .
C56 H48 0.9300 .
C10 H10A 0.9600 .
C10 H10B 0.9600 .
C10 H10C 0.9600 .
C46 C41 1.355(14) .
C45 C46 1.425(16) .
C46 H40 0.9300 .
C43 C42 1.375(13) .
C43 H37 0.9300 .
C58 H50 0.9300 .
C41 C42 1.392(15) .
C41 C40 1.484(14) .
C63 C64 1.470(15) .
C63 H55 0.9800 .
C31 H27 0.9300 .
C77 H67A 0.9600 .
C77 H67B 0.9600 .
C77 H67C 0.9600 .
C103 H89A 0.9600 .
C103 H89B 0.9600 .
C103 H89C 0.9600 .
C42 H36 0.9300 .
C64 H56A 0.9600 .
C64 H56B 0.9600 .
C64 H56C 0.9600 .
C52 H46A 0.9600 .
C52 H46B 0.9600 .
C52 H46C 0.9600 .
C87 H75A 0.9600 .
C87 H75B 0.9600 .
C87 H75C 0.9600 .
C51 H45A 0.9600 .
C51 H45B 0.9600 .
C51 H45C 0.9600 .
C88 H76A 0.9600 .
C88 H76B 0.9600 .
C88 H76C 0.9600 .
C45 H39 0.9300 .
C74 H64A 0.9600 .
C74 H64B 0.9600 .
C74 H64C 0.9600 .
Cu1 S2 2.343(3) .
Cu1 S2 2.343(3) 2
Cu1 S1 2.348(3) 2
Cu1 S1 2.348(3) .
Cu3 S8 2.321(3) 2_554
Cu3 S8 2.321(3) .
Cu3 S7 2.350(3) .
Cu3 S7 2.350(3) 2_554
Cu4 S10 2.328(3) .
Cu4 S12 2.332(3) .
Cu4 S9 2.341(3) .
Cu4 S11 2.347(3) .
Cu5 S14 2.315(3) .
Cu5 S16 2.333(3) .
Cu5 S13 2.336(3) .
Cu5 S15 2.354(3) .
Cu2 S4 2.325(3) .
Cu2 S6 2.328(3) .
Cu2 S3 2.337(3) .
Cu2 S5 2.356(3) .
S14 C79 1.733(11) .
S14 K4 3.211(3) 6_575
K4 O16 2.912(6) 6_576
K4 S12 3.181(4) .
K4 S14 3.211(3) 6_576
K4 S9 3.245(3) .
K4 S15 3.251(3) 6_576
P3 S5 1.973(4) .
P6 N6 1.613(7) .
P6 S11 1.976(4) .
K3 S16 3.158(3) .
K3 S11 3.237(4) .
K3 S10 3.243(4) .
K3 S13 3.324(3) .
S12 C66 1.709(10) .
P5 N5 1.610(8) .
P5 S9 1.969(4) .
P1 O2 1.583(7) .
P1 N1 1.635(7) .
P1 S1 1.966(4) .
P2 O3 1.573(7) .
P2 N2 1.608(7) .
P2 S3 1.971(4) .
K1 O2 2.899(7) .
K1 S2 3.146(3) 2
K1 S4 3.160(3) .
K1 S5 3.227(3) .
K1 S1 3.241(4) .
S6 K2 3.140(3) .
S2 C1 1.704(10) .
S2 K1 3.146(3) 2
P4 N4 1.624(8) .
P4 S7 1.961(4) .
S4 C14 1.713(11) .
S15 P8 1.967(4) .
S15 K4 3.251(3) 6_575
S10 C53 1.714(11) .
P7 S13 1.962(4) .
S8 C40 1.704(11) .
S8 K2 3.301(4) 2_554
S3 K2 3.366(3) .
K2 S7 3.257(4) .
K2 S8 3.301(4) 2_554
O3 C21 1.441(12) .
N2 C14 1.315(11) .
N1 C1 1.308(10) .
C80 C81 1.382(13) .
C80 C85 1.390(13) .
C80 C79 1.516(12) .
C66 N6 1.318(10) .
C66 C67 1.489(12) .
C15 C20 1.361(13) .
C15 C16 1.375(12) .
C15 C14 1.496(12) .
C1 C2 1.497(12) .
C67 C68 1.354(13) .
C67 C72 1.379(11) .
N5 C53 1.327(11) .
N4 C40 1.307(11) .
C2 C7 1.369(12) .
C2 C3 1.382(11) .
C3 C4 1.392(12) .
C3 H3 0.9300 .
C7 C6 1.372(12) .
C7 H7 0.9300 .
C72 C71 1.369(11) .
C72 H62 0.9300 .
C81 C82 1.414(12) .
C81 H69 0.9300 .
C85 C84 1.390(13) .
C85 H73 0.9300 .
C16 C17 1.377(12) .
C16 H14 0.9300 .
C84 C83 1.375(15) .
C84 H72 0.9300 .
C71 C70 1.402(12) .
C71 H61 0.9300 .
C68 C69 1.377(13) .
C68 H58 0.9300 .
C82 C83 1.341(15) .
C82 H70 0.9300 .
C17 C18 1.350(14) .
C17 H15 0.9300 .
C18 C19 1.350(14) .
C18 H16 0.9300 .
C69 C70 1.380(14) .
C69 H59 0.9300 .
C20 C19 1.379(12) .
C20 H18 0.9300 .
C70 H60 0.9300 .
C19 H17 0.9300 .
C5 C4 1.339(13) .
C5 C6 1.380(14) .
C5 H5 0.9300 .
C83 H71 0.9300 .
C4 H4 0.9300 .
C23 C21 1.447(15) .
C23 H21A 0.9600 .
C23 H21B 0.9600 .
C23 H21C 0.9600 .
C21 C22 1.407(15) .
C21 H19 0.9800 .
C6 H6 0.9300 .
C22 H20A 0.9600 .
C22 H20B 0.9600 .
C22 H20C 0.9600 .

loop_
_geom_torsion_atom_site_label_1
_geom_torsion_atom_site_label_2
_geom_torsion_atom_site_label_3
_geom_torsion_atom_site_label_4
_geom_torsion
_geom_torsion_site_symmetry_1
_geom_torsion_site_symmetry_4
P6 O12 C76 C78 -96.2(10) . .
K3 O12 C76 C78 63.9(13) . .
P6 O12 C76 C77 142.6(8) . .
K3 O12 C76 C77 -57.3(12) . .
P3 O5 C34 C35 106.1(11) . .
P3 O5 C34 C36 -130.9(8) . .
P8 O15 C99 C100 -107.3(7) . .
P8 O15 C99 C101 129.6(6) . .
P5 O10 C60 C62 -94.0(9) . .
K4 O10 C60 C62 81.0(11) . .
P5 O10 C60 C61 145.1(7) . .
K4 O10 C60 C61 -39.9(11) . .
P8 N8 C92 C93 164.6(7) . .
P8 N8 C92 S16 -13.2(15) . .
C98 C93 C92 N8 -17.7(16) . .
C94 C93 C92 N8 165.8(10) . .
C98 C93 C92 S16 160.2(9) . .
C94 C93 C92 S16 -16.3(14) . .
P4 O8 C47 C48 -138.0(8) . .
K2 O8 C47 C48 61.6(11) . .
P4 O8 C47 C49 97.8(10) . .
K2 O8 C47 C49 -62.6(12) . .
P3 O6 C37 C38 142.1(6) . .
K1 O6 C37 C38 -31.1(10) . .
P3 O6 C37 C39 -97.6(8) . .
K1 O6 C37 C39 89.2(8) . .
P3 N3 C27 C28 -165.0(7) . .
P3 N3 C27 S6 14.6(14) . .
C29 C28 C27 N3 -156.8(11) . .
C33 C28 C27 N3 23.1(14) . .
C29 C28 C27 S6 23.6(14) . .
C33 C28 C27 S6 -156.5(8) . .
C33 C28 C29 C30 6.2(17) . .
C27 C28 C29 C30 -173.9(10) . .
P1 O1 C8 C10 -102.9(10) . .
P1 O1 C8 C9 135.9(9) . .
P2 O4 C24 C25 -81.6(10) . .
K2 O4 C24 C25 118.5(9) . .
P2 O4 C24 C26 152.9(6) . .
K2 O4 C24 C26 -7.0(11) . .
C94 C93 C98 C97 0.5(17) . .
C92 C93 C98 C97 -176.1(10) . .
C93 C98 C97 C96 -1.4(19) . .
C95 C96 C97 C98 0(2) . .
C97 C96 C95 C94 3(2) . .
P7 O14 C89 C91 -156.5(7) . .
K3 O14 C89 C91 5.2(11) . .
P7 O14 C89 C90 79.6(10) . .
K3 O14 C89 C90 -118.7(8) . .
C59 C54 C55 C56 -2.7(17) . .
C53 C54 C55 C56 178.5(10) . .
P6 O11 C73 C75 147.4(9) . .
P6 O11 C73 C74 -105.3(8) . .
C28 C29 C30 C31 -6(2) . .
P7 O13 C86 C88 116.5(10) . .
P7 O13 C86 C87 -126.2(10) . .
C55 C54 C59 C58 0.6(17) . .
C53 C54 C59 C58 179.3(10) . .
P8 O16 C102 C103 -146.2(8) . .
K4 O16 C102 C103 25.7(12) 6_575 .
P8 O16 C102 C104 93.5(9) . .
K4 O16 C102 C104 -94.6(9) 6_575 .
P4 O7 C50 C51 -159.5(13) . .
P4 O7 C50 C52 61(2) . .
C29 C28 C33 C32 -2.4(17) . .
C27 C28 C33 C32 177.7(10) . .
C28 C33 C32 C31 -2(2) . .
C96 C95 C94 C93 -4(2) . .
C98 C93 C94 C95 2.2(17) . .
C92 C93 C94 C95 178.9(11) . .
C58 C57 C56 C55 -7(3) . .
C54 C55 C56 C57 6(2) . .
C45 C44 C43 C42 1(3) . .
C56 C57 C58 C59 5(3) . .
C54 C59 C58 C57 -2(2) . .
C45 C46 C41 C42 0.6(19) . .
C45 C46 C41 C40 -179.6(12) . .
P5 O9 C63 C64 -100.1(10) . .
P5 O9 C63 C65 148.8(8) . .
C33 C32 C31 C30 2(2) . .
C29 C30 C31 C32 2(2) . .
C44 C43 C42 C41 -2(2) . .
C46 C41 C42 C43 1.0(18) . .
C40 C41 C42 C43 -178.8(10) . .
C43 C44 C45 C46 1(3) . .
C41 C46 C45 C44 -2(2) . .
S16 Cu5 S14 C79 -140.3(4) . .
S13 Cu5 S14 C79 -20.3(4) . .
S15 Cu5 S14 C79 102.0(4) . .
K3 Cu5 S14 C79 -82.8(4) . .
K4 Cu5 S14 C79 107.3(4) 6_575 .
S16 Cu5 S14 K4 112.31(10) . 6_575
S13 Cu5 S14 K4 -127.66(9) . 6_575
S15 Cu5 S14 K4 -5.30(11) . 6_575
K3 Cu5 S14 K4 169.85(7) . 6_575
C60 O10 K4 O16 -63.6(8) . 6_576
P5 O10 K4 O16 112.2(3) . 6_576
C60 O10 K4 S12 85.6(8) . .
P5 O10 K4 S12 -98.6(3) . .
C60 O10 K4 S14 -117.5(8) . 6_576
P5 O10 K4 S14 58.2(5) . 6_576
C60 O10 K4 S9 165.7(8) . .
P5 O10 K4 S9 -18.6(2) . .
C60 O10 K4 S15 -12.9(8) . 6_576
P5 O10 K4 S15 162.9(2) . 6_576
C60 O10 K4 P5 -175.7(9) . .
C60 O10 K4 P8 -40.1(8) . 6_576
P5 O10 K4 P8 135.6(3) . 6_576
C60 O10 K4 Cu5 -42.3(9) . 6_576
P5 O10 K4 Cu5 133.4(3) . 6_576
C60 O10 K4 Cu4 121.2(8) . .
P5 O10 K4 Cu4 -63.1(3) . .
S10 Cu4 K4 O16 -24.2(3) . 6_576
S12 Cu4 K4 O16 -117.9(3) . 6_576
S9 Cu4 K4 O16 67.8(3) . 6_576
S11 Cu4 K4 O16 158.6(3) . 6_576
S10 Cu4 K4 O10 -15.91(19) . .
S12 Cu4 K4 O10 -109.7(2) . .
S9 Cu4 K4 O10 76.11(19) . .
S11 Cu4 K4 O10 166.9(2) . .
S10 Cu4 K4 S12 93.76(16) . .
S9 Cu4 K4 S12 -174.22(15) . .
S11 Cu4 K4 S12 -83.46(14) . .
S10 Cu4 K4 S14 -167.04(14) . 6_576
S12 Cu4 K4 S14 99.20(16) . 6_576
S9 Cu4 K4 S14 -75.02(15) . 6_576
S11 Cu4 K4 S14 15.74(19) . 6_576
S10 Cu4 K4 S9 -92.02(14) . .
S12 Cu4 K4 S9 174.22(15) . .
S11 Cu4 K4 S9 90.76(17) . .
S10 Cu4 K4 S15 73.36(17) . 6_576
S12 Cu4 K4 S15 -20.41(15) . 6_576
S9 Cu4 K4 S15 165.37(17) . 6_576
S11 Cu4 K4 S15 -103.87(17) . 6_576
S10 Cu4 K4 P5 -46.12(12) . .
S12 Cu4 K4 P5 -139.89(13) . .
S9 Cu4 K4 P5 45.89(11) . .
S11 Cu4 K4 P5 136.65(14) . .
S10 Cu4 K4 P8 19.7(2) . 6_576
S12 Cu4 K4 P8 -74.04(18) . 6_576
S9 Cu4 K4 P8 111.74(19) . 6_576
S11 Cu4 K4 P8 -157.51(17) . 6_576
S10 Cu4 K4 Cu5 139.87(19) . 6_576
S12 Cu4 K4 Cu5 46.1(2) . 6_576
S9 Cu4 K4 Cu5 -128.1(2) . 6_576
S11 Cu4 K4 Cu5 -37.4(3) . 6_576
C34 O5 P3 O6 -173.5(7) . .
C34 O5 P3 N3 -53.8(8) . .
C34 O5 P3 S5 72.0(7) . .
C34 O5 P3 K1 136.3(6) . .
C37 O6 P3 O5 91.1(7) . .
K1 O6 P3 O5 -94.2(3) . .
C37 O6 P3 N3 -19.8(8) . .
K1 O6 P3 N3 154.8(4) . .
C37 O6 P3 S5 -151.9(6) . .
K1 O6 P3 S5 22.7(3) . .
C37 O6 P3 K1 -174.6(8) . .
C27 N3 P3 O5 -178.2(8) . .
C27 N3 P3 O6 -69.0(10) . .
C27 N3 P3 S5 59.2(10) . .
C27 N3 P3 K1 -21.5(14) . .
C73 O11 P6 O12 -167.5(8) . .
C73 O11 P6 N6 -48.6(9) . .
C73 O11 P6 S11 78.8(8) . .
C73 O11 P6 K3 141.1(8) . .
C76 O12 P6 O11 78.9(8) . .
K3 O12 P6 O11 -86.2(3) . .
C76 O12 P6 N6 -33.4(9) . .
K3 O12 P6 N6 161.5(3) . .
C76 O12 P6 S11 -164.0(7) . .
K3 O12 P6 S11 30.9(3) . .
C76 O12 P6 K3 165.1(8) . .
C89 O14 K3 O12 93.4(7) . .
P7 O14 K3 O12 -102.5(3) . .
C89 O14 K3 S16 -81.5(7) . .
P7 O14 K3 S16 82.6(3) . .
C89 O14 K3 S11 125.3(7) . .
P7 O14 K3 S11 -70.5(4) . .
C89 O14 K3 S10 22.7(7) . .
P7 O14 K3 S10 -173.2(3) . .
C89 O14 K3 S13 -154.0(7) . .
P7 O14 K3 S13 10.2(2) . .
C89 O14 K3 P6 111.9(7) . .
P7 O14 K3 P6 -84.0(3) . .
C89 O14 K3 P7 -164.1(9) . .
C89 O14 K3 Cu5 -111.0(7) . .
P7 O14 K3 Cu5 53.1(3) . .
C89 O14 K3 Cu4 61.1(8) . .
P7 O14 K3 Cu4 -134.8(3) . .
C76 O12 K3 O14 -25.6(9) . .
P6 O12 K3 O14 137.1(3) . .
C76 O12 K3 S11 176.0(9) . .
P6 O12 K3 S11 -21.3(2) . .
C76 O12 K3 S10 94.3(9) . .
P6 O12 K3 S10 -103.0(3) . .
C76 O12 K3 S13 -80.0(9) . .
P6 O12 K3 S13 82.7(3) . .
C76 O12 K3 P6 -162.7(10) . .
C76 O12 K3 P7 -49.2(9) . .
P6 O12 K3 P7 113.4(3) . .
C76 O12 K3 Cu5 -68.6(9) . .
P6 O12 K3 Cu5 94.1(4) . .
C76 O12 K3 Cu4 131.1(9) . .
P6 O12 K3 Cu4 -66.2(3) . .
O11 P6 K3 O14 53.2(3) . .
O12 P6 K3 O14 -47.7(3) . .
N6 P6 K3 O14 -100.4(8) . .
S11 P6 K3 O14 165.78(19) . .
O11 P6 K3 O12 101.0(4) . .
N6 P6 K3 O12 -52.7(9) . .
S11 P6 K3 O12 -146.5(3) . .
O11 P6 K3 S16 -91.3(4) . .
O12 P6 K3 S16 167.7(4) . .
N6 P6 K3 S16 115.1(9) . .
S11 P6 K3 S16 21.2(3) . .
O11 P6 K3 S11 -112.5(3) . .
O12 P6 K3 S11 146.5(3) . .
N6 P6 K3 S11 93.8(8) . .
O11 P6 K3 S10 171.0(3) . .
O12 P6 K3 S10 70.0(3) . .
N6 P6 K3 S10 17.3(8) . .
S11 P6 K3 S10 -76.52(13) . .
O11 P6 K3 S13 -5.1(3) . .
O12 P6 K3 S13 -106.1(3) . .
N6 P6 K3 S13 -158.7(8) . .
S11 P6 K3 S13 107.42(14) . .
O11 P6 K3 P7 28.1(3) . .
O12 P6 K3 P7 -72.9(3) . .
N6 P6 K3 P7 -125.6(8) . .
S11 P6 K3 P7 140.61(14) . .
O11 P6 K3 Cu5 -20.5(4) . .
O12 P6 K3 Cu5 -121.5(3) . .
N6 P6 K3 Cu5 -174.1(8) . .
S11 P6 K3 Cu5 92.03(17) . .
O11 P6 K3 Cu4 -165.5(3) . .
O12 P6 K3 Cu4 93.6(3) . .
N6 P6 K3 Cu4 40.9(8) . .
S11 P6 K3 Cu4 -52.93(11) . .
S14 Cu5 K3 O14 30.41(17) . .
S16 Cu5 K3 O14 125.31(18) . .
S13 Cu5 K3 O14 -68.24(17) . .
S15 Cu5 K3 O14 -156.27(19) . .
K4 Cu5 K3 O14 61.3(3) 6_575 .
S14 Cu5 K3 O12 80.8(3) . .
S16 Cu5 K3 O12 175.7(3) . .
S13 Cu5 K3 O12 -17.9(3) . .
S15 Cu5 K3 O12 -105.9(3) . .
K4 Cu5 K3 O12 111.7(4) 6_575 .
S14 Cu5 K3 S16 -94.90(12) . .
S13 Cu5 K3 S16 166.45(13) . .
S15 Cu5 K3 S16 78.42(14) . .
K4 Cu5 K3 S16 -64.0(2) 6_575 .
S14 Cu5 K3 S11 170.52(13) . .
S16 Cu5 K3 S11 -94.57(15) . .
S13 Cu5 K3 S11 71.88(14) . .
S15 Cu5 K3 S11 -16.16(19) . .
K4 Cu5 K3 S11 -158.56(18) 6_575 .
S14 Cu5 K3 S10 -73.80(17) . .
S16 Cu5 K3 S10 21.11(15) . .
S13 Cu5 K3 S10 -172.44(18) . .
S15 Cu5 K3 S10 99.52(18) . .
K4 Cu5 K3 S10 -42.9(3) 6_575 .
S14 Cu5 K3 S13 98.65(11) . .
S16 Cu5 K3 S13 -166.45(13) . .
S15 Cu5 K3 S13 -88.03(14) . .
K4 Cu5 K3 S13 129.6(2) 6_575 .
S14 Cu5 K3 P6 123.71(15) . .
S16 Cu5 K3 P6 -141.39(18) . .
S13 Cu5 K3 P6 25.06(15) . .
S15 Cu5 K3 P6 -62.97(19) . .
K4 Cu5 K3 P6 154.62(19) 6_575 .
S14 Cu5 K3 P7 55.47(10) . .
S16 Cu5 K3 P7 150.38(11) . .
S13 Cu5 K3 P7 -43.17(9) . .
S15 Cu5 K3 P7 -131.21(13) . .
K4 Cu5 K3 P7 86.4(2) 6_575 .
S14 Cu5 K3 Cu4 -138.50(18) . .
S16 Cu5 K3 Cu4 -43.60(19) . .
S13 Cu5 K3 Cu4 122.8(2) . .
S15 Cu5 K3 Cu4 34.8(2) . .
K4 Cu5 K3 Cu4 -107.6(2) 6_575 .
S10 Cu4 K3 O14 -65.7(3) . .
S12 Cu4 K3 O14 28.8(3) . .
S9 Cu4 K3 O14 -150.8(3) . .
S11 Cu4 K3 O14 119.5(3) . .
S10 Cu4 K3 O12 -106.7(2) . .
S12 Cu4 K3 O12 -12.2(2) . .
S9 Cu4 K3 O12 168.2(2) . .
S11 Cu4 K3 O12 78.5(2) . .
S10 Cu4 K3 S16 68.51(14) . .
S12 Cu4 K3 S16 163.00(13) . .
S9 Cu4 K3 S16 -16.53(17) . .
S11 Cu4 K3 S16 -106.24(14) . .
S10 Cu4 K3 S11 174.75(15) . .
S12 Cu4 K3 S11 -90.75(14) . .
S9 Cu4 K3 S11 89.71(17) . .
S12 Cu4 K3 S10 94.50(16) . .
S9 Cu4 K3 S10 -85.03(15) . .
S11 Cu4 K3 S10 -174.75(15) . .
S10 Cu4 K3 S13 -177.9(2) . .
S12 Cu4 K3 S13 -83.4(2) . .
S9 Cu4 K3 S13 97.1(2) . .
S11 Cu4 K3 S13 7.37(19) . .
S10 Cu4 K3 P6 -138.38(14) . .
S12 Cu4 K3 P6 -43.88(13) . .
S9 Cu4 K3 P6 136.58(15) . .
S11 Cu4 K3 P6 46.87(11) . .
S10 Cu4 K3 P7 -107.5(2) . .
S12 Cu4 K3 P7 -13.0(3) . .
S9 Cu4 K3 P7 167.5(2) . .
S11 Cu4 K3 P7 77.8(2) . .
S10 Cu4 K3 Cu5 97.9(2) . .
S12 Cu4 K3 Cu5 -167.62(18) . .
S9 Cu4 K3 Cu5 12.8(3) . .
S11 Cu4 K3 Cu5 -76.9(2) . .
N8 C92 S16 Cu5 45.0(10) . .
C93 C92 S16 Cu5 -132.7(7) . .
N8 C92 S16 K3 141.6(8) . .
C93 C92 S16 K3 -36.1(9) . .
S14 Cu5 S16 C92 -136.3(4) . .
S13 Cu5 S16 C92 106.5(4) . .
S15 Cu5 S16 C92 -16.7(4) . .
K3 Cu5 S16 C92 119.0(4) . .
K4 Cu5 S16 C92 -77.6(4) 6_575 .
S14 Cu5 S16 K3 104.72(10) . .
S13 Cu5 S16 K3 -12.47(12) . .
S15 Cu5 S16 K3 -135.67(9) . .
K4 Cu5 S16 K3 163.45(7) 6_575 .
O14 K3 S16 C92 -152.6(4) . .
S11 K3 S16 C92 9.0(4) . .
S10 K3 S16 C92 87.3(4) . .
S13 K3 S16 C92 -98.1(4) . .
P6 K3 S16 C92 -4.8(5) . .
P7 K3 S16 C92 -128.8(4) . .
Cu5 K3 S16 C92 -106.5(4) . .
Cu4 K3 S16 C92 52.9(4) . .
O14 K3 S16 Cu5 -46.09(15) . .
S11 K3 S16 Cu5 115.56(12) . .
S10 K3 S16 Cu5 -166.13(10) . .
S13 K3 S16 Cu5 8.44(8) . .
P6 K3 S16 Cu5 101.7(2) . .
P7 K3 S16 Cu5 -22.31(8) . .
Cu4 K3 S16 Cu5 159.44(10) . .
S10 Cu4 S12 C66 128.5(4) . .
S9 Cu4 S12 C66 -112.6(4) . .
S11 Cu4 S12 C66 8.5(4) . .
K4 Cu4 S12 C66 -117.6(4) . .
K3 Cu4 S12 C66 67.7(4) . .
S10 Cu4 S12 K4 -113.87(10) . .
S9 Cu4 S12 K4 5.02(13) . .
S11 Cu4 S12 K4 126.18(11) . .
K3 Cu4 S12 K4 -174.60(8) . .
O16 K4 S12 C66 -131.7(5) 6_576 .
O10 K4 S12 C66 165.2(5) . .
S14 K4 S12 C66 -2.9(5) 6_576 .
S9 K4 S12 C66 107.2(4) . .
S15 K4 S12 C66 -82.8(4) 6_576 .
P5 K4 S12 C66 140.1(4) . .
P8 K4 S12 C66 -109.8(5) 6_576 .
Cu5 K4 S12 C66 -48.6(5) 6_576 .
Cu4 K4 S12 C66 110.8(5) . .
O16 K4 S12 Cu4 117.5(3) 6_576 .
O10 K4 S12 Cu4 54.46(16) . .
S14 K4 S12 Cu4 -113.64(13) 6_576 .
S9 K4 S12 Cu4 -3.59(9) . .
S15 K4 S12 Cu4 166.40(10) 6_576 .
P5 K4 S12 Cu4 29.35(9) . .
P8 K4 S12 Cu4 139.48(12) 6_576 .
Cu5 K4 S12 Cu4 -159.37(10) 6_576 .
C63 O9 P5 O10 -173.3(8) . .
C63 O9 P5 N5 -56.5(9) . .
C63 O9 P5 S9 72.2(8) . .
C63 O9 P5 K4 134.8(8) . .
C60 O10 P5 O9 86.2(8) . .
K4 O10 P5 O9 -90.0(3) . .
C60 O10 P5 N5 -24.1(8) . .
K4 O10 P5 N5 159.7(3) . .
C60 O10 P5 S9 -156.8(7) . .
K4 O10 P5 S9 27.0(3) . .
C60 O10 P5 K4 176.2(8) . .
O16 K4 P5 O9 29.6(3) 6_576 .
O10 K4 P5 O9 99.0(4) . .
S12 K4 P5 O9 174.1(3) . .
S14 K4 P5 O9 -50.0(3) 6_576 .
S9 K4 P5 O9 -110.3(3) . .
S15 K4 P5 O9 75.4(3) 6_576 .
P8 K4 P5 O9 49.9(3) 6_576 .
Cu5 K4 P5 O9 11.3(4) 6_576 .
Cu4 K4 P5 O9 -163.0(3) . .
O16 K4 P5 O10 -69.4(3) 6_576 .
S12 K4 P5 O10 75.1(3) . .
S14 K4 P5 O10 -149.0(3) 6_576 .
S9 K4 P5 O10 150.7(3) . .
S15 K4 P5 O10 -23.6(3) 6_576 .
P8 K4 P5 O10 -49.1(3) 6_576 .
Cu5 K4 P5 O10 -87.7(4) 6_576 .
Cu4 K4 P5 O10 98.0(3) . .
O16 K4 P5 N5 -122.0(8) 6_576 .
O10 K4 P5 N5 -52.6(8) . .
S12 K4 P5 N5 22.5(8) . .
S14 K4 P5 N5 158.4(7) 6_576 .
S9 K4 P5 N5 98.1(8) . .
S15 K4 P5 N5 -76.3(8) 6_576 .
P8 K4 P5 N5 -101.7(8) 6_576 .
Cu5 K4 P5 N5 -140.3(7) 6_576 .
Cu4 K4 P5 N5 45.4(7) . .
O16 K4 P5 S9 139.88(18) 6_576 .
O10 K4 P5 S9 -150.7(3) . .
S12 K4 P5 S9 -75.59(13) . .
S14 K4 P5 S9 60.32(18) 6_576 .
S15 K4 P5 S9 -174.34(17) 6_576 .
P8 K4 P5 S9 160.18(14) 6_576 .
Cu5 K4 P5 S9 121.6(2) 6_576 .
Cu4 K4 P5 S9 -52.71(11) . .
C8 O1 P1 O2 -174.4(8) . .
C8 O1 P1 N1 -56.6(8) . .
C8 O1 P1 S1 71.4(8) . .
C8 O1 P1 K1 134.4(7) . .
C24 O4 P2 O3 96.3(8) . .
K2 O4 P2 O3 -101.2(3) . .
C24 O4 P2 N2 -14.7(9) . .
K2 O4 P2 N2 147.9(4) . .
C24 O4 P2 S3 -147.5(7) . .
K2 O4 P2 S3 15.0(3) . .
C24 O4 P2 K2 -162.5(9) . .
C37 O6 K1 O2 -76.4(7) . .
P3 O6 K1 O2 109.5(3) . .
C37 O6 K1 S2 -137.8(6) . 2
P3 O6 K1 S2 48.1(4) . 2
C37 O6 K1 S4 80.4(7) . .
P3 O6 K1 S4 -93.7(3) . .
C37 O6 K1 S5 158.5(7) . .
P3 O6 K1 S5 -15.6(2) . .
C37 O6 K1 S1 -27.9(7) . .
P3 O6 K1 S1 158.0(2) . .
C37 O6 K1 P3 174.1(8) . .
C37 O6 K1 P1 -52.8(7) . .
P3 O6 K1 P1 133.1(3) . .
C37 O6 K1 Cu2 114.1(7) . .
P3 O6 K1 Cu2 -60.0(2) . .
C37 O6 K1 Cu1 -68.5(7) . .
P3 O6 K1 Cu1 117.4(3) . .
O5 P3 K1 O6 95.5(4) . .
N3 P3 K1 O6 -61.6(8) . .
S5 P3 K1 O6 -155.6(3) . .
O5 P3 K1 O2 23.1(3) . .
O6 P3 K1 O2 -72.4(3) . .
N3 P3 K1 O2 -134.0(7) . .
S5 P3 K1 O2 131.98(17) . .
O5 P3 K1 S2 -53.6(3) . 2
O6 P3 K1 S2 -149.1(3) . 2
N3 P3 K1 S2 149.3(7) . 2
S5 P3 K1 S2 55.30(16) . 2
O5 P3 K1 S4 177.3(3) . .
O6 P3 K1 S4 81.8(3) . .
N3 P3 K1 S4 20.3(7) . .
S5 P3 K1 S4 -73.76(12) . .
O5 P3 K1 S5 -108.9(3) . .
O6 P3 K1 S5 155.6(3) . .
N3 P3 K1 S5 94.0(7) . .
O5 P3 K1 S1 62.4(3) . .
O6 P3 K1 S1 -33.1(3) . .
N3 P3 K1 S1 -94.6(7) . .
S5 P3 K1 S1 171.33(19) . .
O5 P3 K1 P1 42.5(3) . .
O6 P3 K1 P1 -53.0(3) . .
N3 P3 K1 P1 -114.5(7) . .
S5 P3 K1 P1 151.43(13) . .
O5 P3 K1 Cu2 -161.5(3) . .
O6 P3 K1 Cu2 103.0(3) . .
N3 P3 K1 Cu2 41.5(7) . .
S5 P3 K1 Cu2 -52.55(10) . .
O5 P3 K1 Cu1 -7.9(3) . .
O6 P3 K1 Cu1 -103.4(3) . .
N3 P3 K1 Cu1 -165.0(7) . .
S5 P3 K1 Cu1 100.98(19) . .
O1 P1 K1 O6 26.4(3) . .
O2 P1 K1 O6 -71.0(3) . .
N1 P1 K1 O6 -124.8(8) . .
S1 P1 K1 O6 138.62(17) . .
O1 P1 K1 O2 97.4(4) . .
N1 P1 K1 O2 -53.8(8) . .
S1 P1 K1 O2 -150.4(3) . .
O1 P1 K1 S2 172.5(3) . 2
O2 P1 K1 S2 75.1(3) . 2
N1 P1 K1 S2 21.3(8) . 2
S1 P1 K1 S2 -75.30(12) . 2
O1 P1 K1 S4 -56.6(3) . .
O2 P1 K1 S4 -154.0(3) . .
N1 P1 K1 S4 152.2(7) . .
S1 P1 K1 S4 55.60(16) . .
O1 P1 K1 S5 71.4(3) . .
O2 P1 K1 S5 -26.0(3) . .
N1 P1 K1 S5 -79.8(8) . .
S1 P1 K1 S5 -176.36(17) . .
O1 P1 K1 S1 -112.2(3) . .
O2 P1 K1 S1 150.4(3) . .
N1 P1 K1 S1 96.6(8) . .
O1 P1 K1 P3 46.3(3) . .
O2 P1 K1 P3 -51.1(3) . .
N1 P1 K1 P3 -104.8(8) . .
S1 P1 K1 P3 158.56(13) . .
O1 P1 K1 Cu2 -0.9(4) . .
O2 P1 K1 Cu2 -98.3(4) . .
N1 P1 K1 Cu2 -152.1(7) . .
S1 P1 K1 Cu2 111.3(2) . .
O1 P1 K1 Cu1 -165.1(3) . .
O2 P1 K1 Cu1 97.5(3) . .
N1 P1 K1 Cu1 43.7(8) . .
S1 P1 K1 Cu1 -52.90(10) . .
S4 Cu2 K1 O6 -114.75(17) . .
S6 Cu2 K1 O6 -21.44(17) . .
S3 Cu2 K1 O6 163.94(18) . .
S5 Cu2 K1 O6 73.91(16) . .
K2 Cu2 K1 O6 -68.7(2) . .
S4 Cu2 K1 O2 -134.9(3) . .
S6 Cu2 K1 O2 -41.6(3) . .
S3 Cu2 K1 O2 143.8(3) . .
S5 Cu2 K1 O2 53.8(3) . .
K2 Cu2 K1 O2 -88.8(3) . .
S4 Cu2 K1 S2 105.11(14) . 2
S6 Cu2 K1 S2 -161.58(12) . 2
S3 Cu2 K1 S2 23.80(18) . 2
S5 Cu2 K1 S2 -66.23(13) . 2
K2 Cu2 K1 S2 151.17(17) . 2
S6 Cu2 K1 S4 93.31(12) . .
S3 Cu2 K1 S4 -81.31(14) . .
S5 Cu2 K1 S4 -171.34(12) . .
K2 Cu2 K1 S4 46.06(19) . .
S4 Cu2 K1 S5 171.34(12) . .
S6 Cu2 K1 S5 -95.35(11) . .
S3 Cu2 K1 S5 90.03(14) . .
K2 Cu2 K1 S5 -142.60(19) . .
S4 Cu2 K1 S1 -12.29(17) . .
S6 Cu2 K1 S1 81.03(18) . .
S3 Cu2 K1 S1 -93.59(19) . .
S5 Cu2 K1 S1 176.38(19) . .
K2 Cu2 K1 S1 33.8(3) . .
S4 Cu2 K1 P3 -143.37(12) . .
S6 Cu2 K1 P3 -50.06(10) . .
S3 Cu2 K1 P3 135.32(13) . .
S5 Cu2 K1 P3 45.30(9) . .
K2 Cu2 K1 P3 -97.31(18) . .
S4 Cu2 K1 P1 -82.9(2) . .
S6 Cu2 K1 P1 10.5(3) . .
S3 Cu2 K1 P1 -164.2(2) . .
S5 Cu2 K1 P1 105.8(2) . .
K2 Cu2 K1 P1 -36.8(3) . .
S4 Cu2 K1 Cu1 68.6(2) . .
S6 Cu2 K1 Cu1 161.92(18) . .
S3 Cu2 K1 Cu1 -12.7(3) . .
S5 Cu2 K1 Cu1 -102.7(2) . .
K2 Cu2 K1 Cu1 114.7(2) . .
S2 Cu1 K1 O6 -25.1(3) . .
S2 Cu1 K1 O6 -120.4(3) 2 .
S1 Cu1 K1 O6 160.2(3) 2 .
S1 Cu1 K1 O6 66.7(3) . .
K1 Cu1 K1 O6 -70.0(3) 2 .
S2 Cu1 K1 O2 -15.53(19) . .
S2 Cu1 K1 O2 -110.79(19) 2 .
S1 Cu1 K1 O2 169.8(2) 2 .
S1 Cu1 K1 O2 76.35(18) . .
K1 Cu1 K1 O2 -60.36(16) 2 .
S2 Cu1 K1 S2 95.26(19) . 2
S1 Cu1 K1 S2 -79.44(14) 2 2
S1 Cu1 K1 S2 -172.86(14) . 2
K1 Cu1 K1 S2 50.43(10) 2 2
S2 Cu1 K1 S4 -164.37(13) . .
S2 Cu1 K1 S4 100.37(15) 2 .
S1 Cu1 K1 S4 20.93(18) 2 .
S1 Cu1 K1 S4 -72.49(13) . .
K1 Cu1 K1 S4 150.80(11) 2 .
S2 Cu1 K1 S5 80.00(16) . .
S2 Cu1 K1 S5 -15.26(15) 2 .
S1 Cu1 K1 S5 -94.70(18) 2 .
S1 Cu1 K1 S5 171.88(18) . .
K1 Cu1 K1 S5 35.17(13) 2 .
S2 Cu1 K1 S1 -91.88(12) . .
S2 Cu1 K1 S1 172.86(14) 2 .
S1 Cu1 K1 S1 93.4(2) 2 .
K1 Cu1 K1 S1 -136.71(9) 2 .
S2 Cu1 K1 P3 22.3(2) . .
S2 Cu1 K1 P3 -72.92(19) 2 .
S1 Cu1 K1 P3 -152.36(18) 2 .
S1 Cu1 K1 P3 114.2(2) . .
K1 Cu1 K1 P3 -22.49(17) 2 .
S2 Cu1 K1 P1 -45.91(11) . .
S2 Cu1 K1 P1 -141.17(13) 2 .
S1 Cu1 K1 P1 139.39(15) 2 .
S1 Cu1 K1 P1 45.97(10) . .
S2 Cu1 K1 Cu2 149.68(18) . .
S2 Cu1 K1 Cu2 54.4(2) 2 .
S1 Cu1 K1 Cu2 -25.0(3) 2 .
S1 Cu1 K1 Cu2 -118.4(2) . .
K1 Cu1 K1 Cu2 104.85(19) 2 .
O11 P6 S11 Cu4 171.5(3) . .
O12 P6 S11 Cu4 61.6(3) . .
N6 P6 S11 Cu4 -67.5(4) . .
K3 P6 S11 Cu4 88.50(10) . .
O11 P6 S11 K3 83.0(3) . .
O12 P6 S11 K3 -26.9(3) . .
N6 P6 S11 K3 -156.0(3) . .
S10 Cu4 S11 P6 -88.83(16) . .
S12 Cu4 S11 P6 31.41(17) . .
S9 Cu4 S11 P6 150.84(14) . .
K4 Cu4 S11 P6 88.64(16) . .
K3 Cu4 S11 P6 -84.25(14) . .
S10 Cu4 S11 K3 -4.58(13) . .
S12 Cu4 S11 K3 115.65(11) . .
S9 Cu4 S11 K3 -124.91(11) . .
K4 Cu4 S11 K3 172.89(9) . .
O14 K3 S11 P6 -23.1(3) . .
O12 K3 S11 P6 16.60(18) . .
S16 K3 S11 P6 -169.90(14) . .
S10 K3 S11 P6 94.55(13) . .
S13 K3 S11 P6 -84.63(14) . .
P7 K3 S11 P6 -54.07(17) . .
Cu5 K3 S11 P6 -123.03(14) . .
Cu4 K3 S11 P6 91.31(14) . .
O14 K3 S11 Cu4 -114.4(3) . .
O12 K3 S11 Cu4 -74.71(17) . .
S16 K3 S11 Cu4 98.79(13) . .
S10 K3 S11 Cu4 3.24(9) . .
S13 K3 S11 Cu4 -175.94(10) . .
P6 K3 S11 Cu4 -91.31(14) . .
P7 K3 S11 Cu4 -145.38(12) . .
Cu5 K3 S11 Cu4 145.66(10) . .
O1 P1 S1 Cu1 172.4(3) . .
O2 P1 S1 Cu1 63.5(3) . .
N1 P1 S1 Cu1 -67.2(4) . .
K1 P1 S1 Cu1 87.30(10) . .
O1 P1 S1 K1 85.1(3) . .
O2 P1 S1 K1 -23.8(3) . .
N1 P1 S1 K1 -154.5(4) . .
S2 Cu1 S1 P1 28.97(16) . .
S2 Cu1 S1 P1 -90.46(15) 2 .
S1 Cu1 S1 P1 149.73(15) 2 .
K1 Cu1 S1 P1 84.62(16) 2 .
K1 Cu1 S1 P1 -84.41(13) . .
S2 Cu1 S1 K1 113.38(11) . .
S2 Cu1 S1 K1 -6.05(12) 2 .
S1 Cu1 S1 K1 -125.85(9) 2 .
K1 Cu1 S1 K1 169.04(10) 2 .
O6 K1 S1 P1 -50.5(2) . .
O2 K1 S1 P1 14.68(17) . .
S2 K1 S1 P1 96.74(13) 2 .
S4 K1 S1 P1 -140.38(13) . .
P3 K1 S1 P1 -34.7(2) . .
Cu2 K1 S1 P1 -132.51(17) . .
Cu1 K1 S1 P1 92.29(13) . .
O6 K1 S1 Cu1 -142.81(17) . .
O2 K1 S1 Cu1 -77.61(16) . .
S2 K1 S1 Cu1 4.45(9) 2 .
S4 K1 S1 Cu1 127.33(10) . .
P3 K1 S1 Cu1 -127.02(16) . .
P1 K1 S1 Cu1 -92.29(13) . .
Cu2 K1 S1 Cu1 135.20(15) . .
N3 C27 S6 Cu2 -47.8(10) . .
C28 C27 S6 Cu2 131.7(7) . .
N3 C27 S6 K2 -145.4(8) . .
C28 C27 S6 K2 34.2(9) . .
S4 Cu2 S6 C27 136.8(4) . .
S3 Cu2 S6 C27 -105.5(4) . .
S5 Cu2 S6 C27 18.5(4) . .
K1 Cu2 S6 C27 78.7(4) . .
K2 Cu2 S6 C27 -118.0(4) . .
S4 Cu2 S6 K2 -105.18(10) . .
S3 Cu2 S6 K2 12.56(12) . .
S5 Cu2 S6 K2 136.54(10) . .
K1 Cu2 S6 K2 -163.24(6) . .
S2 Cu1 S2 C1 129.9(4) 2 .
S1 Cu1 S2 C1 -112.8(4) 2 .
S1 Cu1 S2 C1 11.6(4) . .
K1 Cu1 S2 C1 -119.0(4) 2 .
K1 Cu1 S2 C1 71.3(4) . .
S2 Cu1 S2 K1 -111.05(9) 2 2
S1 Cu1 S2 K1 6.23(12) 2 2
S1 Cu1 S2 K1 130.60(10) . 2
K1 Cu1 S2 K1 -169.64(8) . 2
C50 O7 P4 O8 167.9(13) . .
C50 O7 P4 N4 52.4(14) . .
C50 O7 P4 S7 -78.8(14) . .
C50 O7 P4 K2 -141.6(13) . .
C47 O8 P4 O7 -78.3(9) . .
K2 O8 P4 O7 86.4(4) . .
C47 O8 P4 N4 31.9(9) . .
K2 O8 P4 N4 -163.5(4) . .
C47 O8 P4 S7 165.2(7) . .
K2 O8 P4 S7 -30.1(3) . .
C47 O8 P4 K2 -164.7(9) . .
S6 Cu2 S4 C14 140.6(4) . .
S3 Cu2 S4 C14 20.6(4) . .
S5 Cu2 S4 C14 -102.7(4) . .
K1 Cu2 S4 C14 -110.4(4) . .
K2 Cu2 S4 C14 83.8(4) . .
S6 Cu2 S4 K1 -109.00(10) . .
S3 Cu2 S4 K1 130.99(9) . .
S5 Cu2 S4 K1 7.66(11) . .
K2 Cu2 S4 K1 -165.81(6) . .
O6 K1 S4 C14 159.9(4) . .
O2 K1 S4 C14 -133.8(5) . .
S2 K1 S4 C14 4.8(4) 2 .
S5 K1 S4 C14 101.8(4) . .
S1 K1 S4 C14 -79.7(4) . .
P3 K1 S4 C14 134.7(4) . .
P1 K1 S4 C14 -108.3(4) . .
Cu2 K1 S4 C14 107.3(4) . .
Cu1 K1 S4 C14 -41.9(4) . .
O6 K1 S4 Cu2 52.58(14) . .
O2 K1 S4 Cu2 118.9(4) . .
S2 K1 S4 Cu2 -102.48(13) 2 .
S5 K1 S4 Cu2 -5.45(8) . .
S1 K1 S4 Cu2 173.00(9) . .
P3 K1 S4 Cu2 27.39(9) . .
P1 K1 S4 Cu2 144.43(12) . .
Cu1 K1 S4 Cu2 -149.17(10) . .
S14 Cu5 S15 P8 90.96(14) . .
S16 Cu5 S15 P8 -25.05(14) . .
S13 Cu5 S15 P8 -148.71(12) . .
K3 Cu5 S15 P8 -82.34(15) . .
K4 Cu5 S15 P8 85.72(12) 6_575 .
S14 Cu5 S15 K4 5.24(11) . 6_575
S16 Cu5 S15 K4 -110.77(10) . 6_575
S13 Cu5 S15 K4 125.57(9) . 6_575
K3 Cu5 S15 K4 -168.06(9) . 6_575
O5 P3 S5 Cu2 176.8(3) . .
O6 P3 S5 Cu2 67.0(3) . .
N3 P3 S5 Cu2 -64.6(3) . .
K1 P3 S5 Cu2 86.24(9) . .
O5 P3 S5 K1 90.6(3) . .
O6 P3 S5 K1 -19.3(3) . .
N3 P3 S5 K1 -150.9(3) . .
S4 Cu2 S5 P3 -91.90(14) . .
S6 Cu2 S5 P3 24.09(14) . .
S3 Cu2 S5 P3 147.44(12) . .
K1 Cu2 S5 P3 -84.39(12) . .
K2 Cu2 S5 P3 79.11(16) . .
S4 Cu2 S5 K1 -7.51(11) . .
S6 Cu2 S5 K1 108.48(10) . .
S3 Cu2 S5 K1 -128.17(9) . .
K2 Cu2 S5 K1 163.50(9) . .
O6 K1 S5 P3 12.07(17) . .
O2 K1 S5 P3 -57.13(19) . .
S2 K1 S5 P3 -137.17(13) 2 .
S4 K1 S5 P3 98.96(12) . .
P1 K1 S5 P3 -44.89(19) . .
Cu2 K1 S5 P3 93.57(12) . .
Cu1 K1 S5 P3 -127.79(15) . .
O6 K1 S5 Cu2 -81.50(15) . .
O2 K1 S5 Cu2 -150.70(16) . .
S2 K1 S5 Cu2 129.26(10) 2 .
S4 K1 S5 Cu2 5.39(8) . .
P3 K1 S5 Cu2 -93.57(12) . .
P1 K1 S5 Cu2 -138.46(14) . .
Cu1 K1 S5 Cu2 138.63(13) . .
C102 O16 P8 O15 -91.6(7) . .
K4 O16 P8 O15 94.9(3) 6_575 .
C102 O16 P8 N8 20.0(8) . .
K4 O16 P8 N8 -153.5(3) 6_575 .
C102 O16 P8 S15 151.5(7) . .
K4 O16 P8 S15 -22.0(3) 6_575 .
C102 O16 P8 K4 173.5(8) . 6_575
C99 O15 P8 O16 172.6(6) . .
C99 O15 P8 N8 53.0(7) . .
C99 O15 P8 S15 -73.5(6) . .
C99 O15 P8 K4 -137.1(5) . 6_575
C92 N8 P8 O16 68.9(10) . .
C92 N8 P8 O15 177.7(9) . .
C92 N8 P8 S15 -58.6(10) . .
C92 N8 P8 K4 20.1(14) . 6_575
Cu5 S15 P8 O16 -67.6(3) . .
K4 S15 P8 O16 18.8(3) 6_575 .
Cu5 S15 P8 O15 -176.6(3) . .
K4 S15 P8 O15 -90.1(3) 6_575 .
Cu5 S15 P8 N8 63.4(3) . .
K4 S15 P8 N8 149.8(3) 6_575 .
Cu5 S15 P8 K4 -86.44(9) . 6_575
S12 Cu4 S10 C53 124.6(4) . .
S9 Cu4 S10 C53 5.4(4) . .
S11 Cu4 S10 C53 -116.8(4) . .
K4 Cu4 S10 C53 65.5(4) . .
K3 Cu4 S10 C53 -121.4(4) . .
S12 Cu4 S10 K3 -114.00(10) . .
S9 Cu4 S10 K3 126.82(10) . .
S11 Cu4 S10 K3 4.57(13) . .
K4 Cu4 S10 K3 -173.15(8) . .
O14 K3 S10 C53 -107.0(5) . .
O12 K3 S10 C53 167.8(5) . .
S16 K3 S10 C53 -13.4(5) . .
S11 K3 S10 C53 109.0(5) . .
P6 K3 S10 C53 142.6(5) . .
P7 K3 S10 C53 -111.6(5) . .
Cu5 K3 S10 C53 -26.3(5) . .
Cu4 K3 S10 C53 112.2(5) . .
O14 K3 S10 Cu4 140.80(18) . .
O12 K3 S10 Cu4 55.53(17) . .
S16 K3 S10 Cu4 -125.62(11) . .
S11 K3 S10 Cu4 -3.27(9) . .
P6 K3 S10 Cu4 30.37(10) . .
P7 K3 S10 Cu4 136.14(16) . .
Cu5 K3 S10 Cu4 -138.55(13) . .
C86 O13 P7 O14 -173.8(8) . .
C86 O13 P7 N7 69.0(8) . .
C86 O13 P7 S13 -59.0(8) . .
C86 O13 P7 K3 -125.3(8) . .
C89 O14 P7 O13 -93.8(8) . .
K3 O14 P7 O13 101.8(3) . .
C89 O14 P7 N7 16.2(9) . .
K3 O14 P7 N7 -148.2(4) . .
C89 O14 P7 S13 149.4(7) . .
K3 O14 P7 S13 -15.0(3) . .
C89 O14 P7 K3 164.4(9) . .
C79 N7 P7 O13 177.0(9) . .
C79 N7 P7 O14 69.7(10) . .
C79 N7 P7 S13 -59.0(9) . .
C79 N7 P7 K3 23.3(12) . .
O14 K3 P7 O13 -89.3(4) . .
O12 K3 P7 O13 -8.5(3) . .
S16 K3 P7 O13 175.6(3) . .
S11 K3 P7 O13 43.7(3) . .
S10 K3 P7 O13 -79.3(3) . .
S13 K3 P7 O13 106.6(3) . .
P6 K3 P7 O13 16.0(3) . .
Cu5 K3 P7 O13 158.1(3) . .
Cu4 K3 P7 O13 -7.9(4) . .
O12 K3 P7 O14 80.9(4) . .
S16 K3 P7 O14 -95.1(3) . .
S11 K3 P7 O14 133.1(4) . .
S10 K3 P7 O14 10.0(4) . .
S13 K3 P7 O14 -164.0(4) . .
P6 K3 P7 O14 105.4(3) . .
Cu5 K3 P7 O14 -112.5(3) . .
Cu4 K3 P7 O14 81.5(4) . .
O14 K3 P7 N7 64.2(6) . .
O12 K3 P7 N7 145.1(6) . .
S16 K3 P7 N7 -30.9(6) . .
S11 K3 P7 N7 -162.7(5) . .
S10 K3 P7 N7 74.2(6) . .
S13 K3 P7 N7 -99.8(6) . .
P6 K3 P7 N7 169.6(5) . .
Cu5 K3 P7 N7 -48.3(5) . .
Cu4 K3 P7 N7 145.7(5) . .
O14 K3 P7 S13 164.0(4) . .
O12 K3 P7 S13 -115.08(19) . .
S16 K3 P7 S13 68.95(13) . .
S11 K3 P7 S13 -62.87(17) . .
S10 K3 P7 S13 174.05(19) . .
P6 K3 P7 S13 -90.61(14) . .
Cu5 K3 P7 S13 51.51(10) . .
Cu4 K3 P7 S13 -114.5(2) . .
O13 P7 S13 Cu5 179.4(3) . .
O14 P7 S13 Cu5 -71.6(3) . .
N7 P7 S13 Cu5 59.2(4) . .
K3 P7 S13 Cu5 -83.94(9) . .
O13 P7 S13 K3 -96.7(3) . .
O14 P7 S13 K3 12.4(3) . .
N7 P7 S13 K3 143.2(4) . .
S14 Cu5 S13 P7 -19.12(14) . .
S16 Cu5 S13 P7 96.85(13) . .
S15 Cu5 S13 P7 -141.57(12) . .
K3 Cu5 S13 P7 84.97(12) . .
K4 Cu5 S13 P7 -78.35(14) 6_575 .
S14 Cu5 S13 K3 -104.09(10) . .
S16 Cu5 S13 K3 11.89(11) . .
S15 Cu5 S13 K3 133.46(9) . .
K4 Cu5 S13 K3 -163.32(8) 6_575 .
O14 K3 S13 P7 -7.80(19) . .
O12 K3 S13 P7 73.7(2) . .
S16 K3 S13 P7 -104.63(13) . .
S11 K3 S13 P7 134.18(14) . .
P6 K3 S13 P7 99.85(14) . .
Cu5 K3 S13 P7 -96.16(13) . .
Cu4 K3 S13 P7 129.43(19) . .
O14 K3 S13 Cu5 88.36(17) . .
O12 K3 S13 Cu5 169.83(18) . .
S16 K3 S13 Cu5 -8.47(8) . .
S11 K3 S13 Cu5 -129.65(11) . .
P6 K3 S13 Cu5 -163.99(10) . .
P7 K3 S13 Cu5 96.16(13) . .
Cu4 K3 S13 Cu5 -134.41(17) . .
O9 P5 S9 Cu4 174.9(3) . .
O10 P5 S9 Cu4 64.4(3) . .
N5 P5 S9 Cu4 -64.9(4) . .
K4 P5 S9 Cu4 88.11(10) . .
O9 P5 S9 K4 86.8(3) . .
O10 P5 S9 K4 -23.7(3) . .
N5 P5 S9 K4 -153.0(4) . .
S10 Cu4 S9 P5 29.58(16) . .
S12 Cu4 S9 P5 -90.52(15) . .
S11 Cu4 S9 P5 150.79(14) . .
K4 Cu4 S9 P5 -85.59(13) . .
K3 Cu4 S9 P5 89.06(15) . .
S10 Cu4 S9 K4 115.18(11) . .
S12 Cu4 S9 K4 -4.92(12) . .
S11 Cu4 S9 K4 -123.62(10) . .
K3 Cu4 S9 K4 174.65(10) . .
O16 K4 S9 P5 -48.7(2) 6_576 .
O10 K4 S9 P5 14.50(18) . .
S12 K4 S9 P5 95.91(13) . .
S14 K4 S9 P5 -139.06(14) 6_576 .
S15 K4 S9 P5 22.1(6) 6_576 .
P8 K4 S9 P5 -30.9(2) 6_576 .
Cu5 K4 S9 P5 -130.0(2) 6_576 .
Cu4 K4 S9 P5 92.34(14) . .
O16 K4 S9 Cu4 -141.01(17) 6_576 .
O10 K4 S9 Cu4 -77.83(17) . .
S12 K4 S9 Cu4 3.58(9) . .
S14 K4 S9 Cu4 128.60(11) 6_576 .
S15 K4 S9 Cu4 -70.3(6) 6_576 .
P5 K4 S9 Cu4 -92.34(14) . .
P8 K4 S9 Cu4 -123.22(16) 6_576 .
Cu5 K4 S9 Cu4 137.65(18) 6_576 .
S8 Cu3 S8 C40 -122.6(4) 2_554 .
S7 Cu3 S8 C40 -1.8(4) . .
S7 Cu3 S8 C40 117.3(4) 2_554 .
K2 Cu3 S8 C40 -60.9(4) . .
K2 Cu3 S8 C40 123.5(4) 2_554 .
S8 Cu3 S8 K2 113.81(10) 2_554 2_554
S7 Cu3 S8 K2 -125.38(11) . 2_554
S7 Cu3 S8 K2 -6.29(13) 2_554 2_554
K2 Cu3 S8 K2 175.52(9) . 2_554
O3 P2 S3 Cu2 -179.0(3) . .
O4 P2 S3 Cu2 71.4(3) . .
N2 P2 S3 Cu2 -58.6(4) . .
K2 P2 S3 Cu2 83.95(9) . .
O3 P2 S3 K2 97.0(3) . .
O4 P2 S3 K2 -12.5(3) . .
N2 P2 S3 K2 -142.5(4) . .
S4 Cu2 S3 P2 19.11(15) . .
S6 Cu2 S3 P2 -97.80(14) . .
S5 Cu2 S3 P2 140.99(12) . .
K1 Cu2 S3 P2 76.96(15) . .
K2 Cu2 S3 P2 -86.03(12) . .
S4 Cu2 S3 K2 105.14(10) . .
S6 Cu2 S3 K2 -11.77(11) . .
S5 Cu2 S3 K2 -132.98(9) . .
K1 Cu2 S3 K2 162.99(8) . .
C47 O8 K2 O4 24.1(9) . .
P4 O8 K2 O4 -139.0(3) . .
C47 O8 K2 S7 -176.3(9) . .
P4 O8 K2 S7 20.6(2) . .
C47 O8 K2 S8 -96.6(8) . 2_554
P4 O8 K2 S8 100.3(3) . 2_554
C47 O8 K2 S3 76.6(9) . .
P4 O8 K2 S3 -86.5(3) . .
C47 O8 K2 P4 163.1(10) . .
C47 O8 K2 P2 46.9(9) . .
P4 O8 K2 P2 -116.2(3) . .
C47 O8 K2 Cu2 61.7(10) . .
P4 O8 K2 Cu2 -101.4(4) . .
C47 O8 K2 Cu3 -131.9(9) . .
P4 O8 K2 Cu3 65.0(3) . .
C24 O4 K2 O8 -93.3(7) . .
P2 O4 K2 O8 104.1(3) . .
C24 O4 K2 S6 80.1(7) . .
P2 O4 K2 S6 -82.5(3) . .
C24 O4 K2 S7 -122.4(7) . .
P2 O4 K2 S7 75.0(4) . .
C24 O4 K2 S8 -22.6(7) . 2_554
P2 O4 K2 S8 174.8(3) . 2_554
C24 O4 K2 S3 152.3(7) . .
P2 O4 K2 S3 -10.2(2) . .
C24 O4 K2 P4 -110.8(7) . .
P2 O4 K2 P4 86.7(3) . .
C24 O4 K2 P2 162.6(9) . .
C24 O4 K2 Cu2 109.2(7) . .
P2 O4 K2 Cu2 -53.4(3) . .
C24 O4 K2 Cu3 -61.4(8) . .
P2 O4 K2 Cu3 136.0(3) . .
C27 S6 K2 O4 152.0(4) . .
Cu2 S6 K2 O4 45.26(15) . .
C27 S6 K2 S7 -11.3(4) . .
Cu2 S6 K2 S7 -118.10(13) . .
C27 S6 K2 S8 -88.0(4) . 2_554
Cu2 S6 K2 S8 165.27(10) . 2_554
C27 S6 K2 S3 98.3(4) . .
Cu2 S6 K2 S3 -8.46(8) . .
C27 S6 K2 P4 2.3(5) . .
Cu2 S6 K2 P4 -104.5(3) . .
C27 S6 K2 P2 128.8(4) . .
Cu2 S6 K2 P2 22.00(9) . .
C27 S6 K2 Cu2 106.8(4) . .
C27 S6 K2 Cu3 -55.9(4) . .
Cu2 S6 K2 Cu3 -162.64(10) . .
P2 S3 K2 O8 -70.7(2) . .
Cu2 S3 K2 O8 -166.37(19) . .
P2 S3 K2 O4 7.79(19) . .
Cu2 S3 K2 O4 -87.86(17) . .
P2 S3 K2 S6 104.12(13) . .
Cu2 S3 K2 S6 8.48(8) . .
P2 S3 K2 S7 -131.43(14) . .
Cu2 S3 K2 S7 132.93(11) . .
P2 S3 K2 P4 -97.09(14) . .
Cu2 S3 K2 P4 167.27(10) . .
Cu2 S3 K2 P2 -95.64(13) . .
P2 S3 K2 Cu2 95.64(13) . .
P2 S3 K2 Cu3 -125.4(2) . .
Cu2 S3 K2 Cu3 138.93(19) . .
O7 P4 K2 O8 -100.1(5) . .
N4 P4 K2 O8 42.9(9) . .
S7 P4 K2 O8 147.7(4) . .
O7 P4 K2 O4 -55.0(4) . .
O8 P4 K2 O4 45.1(4) . .
N4 P4 K2 O4 88.0(9) . .
S7 P4 K2 O4 -167.25(19) . .
O7 P4 K2 S6 92.2(4) . .
O8 P4 K2 S6 -167.8(4) . .
N4 P4 K2 S6 -124.9(9) . .
S7 P4 K2 S6 -20.1(3) . .
O7 P4 K2 S7 112.3(4) . .
O8 P4 K2 S7 -147.7(4) . .
N4 P4 K2 S7 -104.7(9) . .
O7 P4 K2 S8 -172.9(3) . 2_554
O8 P4 K2 S8 -72.8(3) . 2_554
N4 P4 K2 S8 -29.9(9) . 2_554
S7 P4 K2 S8 74.85(14) . 2_554
O7 P4 K2 S3 2.7(3) . .
O8 P4 K2 S3 102.8(4) . .
N4 P4 K2 S3 145.7(8) . .
S7 P4 K2 S3 -109.58(15) . .
O7 P4 K2 P2 -30.3(3) . .
O8 P4 K2 P2 69.8(4) . .
N4 P4 K2 P2 112.7(8) . .
S7 P4 K2 P2 -142.58(14) . .
O7 P4 K2 Cu2 15.5(4) . .
O8 P4 K2 Cu2 115.5(4) . .
N4 P4 K2 Cu2 158.5(8) . .
S7 P4 K2 Cu2 -96.80(19) . .
O7 P4 K2 Cu3 164.9(3) . .
O8 P4 K2 Cu3 -95.0(4) . .
N4 P4 K2 Cu3 -52.1(8) . .
S7 P4 K2 Cu3 52.63(12) . .
O3 P2 K2 O8 11.9(3) . .
O4 P2 K2 O8 -78.6(4) . .
N2 P2 K2 O8 -142.9(6) . .
S3 P2 K2 O8 117.5(2) . .
O3 P2 K2 O4 90.5(4) . .
N2 P2 K2 O4 -64.3(6) . .
S3 P2 K2 O4 -163.9(4) . .
O3 P2 K2 S6 -174.6(3) . .
O4 P2 K2 S6 94.8(3) . .
N2 P2 K2 S6 30.5(6) . .
S3 P2 K2 S6 -69.07(13) . .
O3 P2 K2 S7 -38.3(3) . .
O4 P2 K2 S7 -128.8(4) . .
N2 P2 K2 S7 166.8(5) . .
S3 P2 K2 S7 67.25(18) . .
O3 P2 K2 S8 83.0(3) . 2_554
O4 P2 K2 S8 -7.5(4) . 2_554
N2 P2 K2 S8 -71.8(6) . 2_554
S3 P2 K2 S8 -171.4(2) . 2_554
O3 P2 K2 S3 -105.6(3) . .
O4 P2 K2 S3 163.9(4) . .
N2 P2 K2 S3 99.6(6) . .
O3 P2 K2 P4 -11.7(3) . .
O4 P2 K2 P4 -102.3(3) . .
N2 P2 K2 P4 -166.6(5) . .
S3 P2 K2 P4 93.83(15) . .
O3 P2 K2 Cu2 -157.4(3) . .
O4 P2 K2 Cu2 112.1(3) . .
N2 P2 K2 Cu2 47.8(5) . .
S3 P2 K2 Cu2 -51.83(11) . .
O3 P2 K2 Cu3 14.1(4) . .
O4 P2 K2 Cu3 -76.5(4) . .
N2 P2 K2 Cu3 -140.8(5) . .
S3 P2 K2 Cu3 119.6(2) . .
S4 Cu2 K2 O8 -75.0(3) . .
S6 Cu2 K2 O8 -170.1(3) . .
S3 Cu2 K2 O8 23.6(3) . .
S5 Cu2 K2 O8 114.1(3) . .
K1 Cu2 K2 O8 -114.2(3) . .
S4 Cu2 K2 O4 -30.63(17) . .
S6 Cu2 K2 O4 -125.69(18) . .
S3 Cu2 K2 O4 67.95(17) . .
S5 Cu2 K2 O4 158.46(19) . .
K1 Cu2 K2 O4 -69.8(2) . .
S4 Cu2 K2 S6 95.06(12) . .
S3 Cu2 K2 S6 -166.37(13) . .
S5 Cu2 K2 S6 -75.85(14) . .
K1 Cu2 K2 S6 55.88(19) . .
S4 Cu2 K2 S7 -169.19(14) . .
S6 Cu2 K2 S7 95.75(16) . .
S3 Cu2 K2 S7 -70.61(15) . .
S5 Cu2 K2 S7 19.9(2) . .
K1 Cu2 K2 S7 151.63(16) . .
S4 Cu2 K2 S8 73.14(17) . 2_554
S6 Cu2 K2 S8 -21.92(15) . 2_554
S3 Cu2 K2 S8 171.72(18) . 2_554
S5 Cu2 K2 S8 -97.76(19) . 2_554
K1 Cu2 K2 S8 34.0(3) . 2_554
S4 Cu2 K2 S3 -98.58(11) . .
S6 Cu2 K2 S3 166.37(13) . .
S5 Cu2 K2 S3 90.52(14) . .
K1 Cu2 K2 S3 -137.75(19) . .
S4 Cu2 K2 P4 -119.21(17) . .
S6 Cu2 K2 P4 145.7(2) . .
S3 Cu2 K2 P4 -20.63(16) . .
S5 Cu2 K2 P4 69.9(2) . .
K1 Cu2 K2 P4 -158.38(18) . .
S4 Cu2 K2 P2 -55.46(10) . .
S6 Cu2 K2 P2 -150.52(12) . .
S3 Cu2 K2 P2 43.12(9) . .
S5 Cu2 K2 P2 133.64(13) . .
K1 Cu2 K2 P2 -94.64(18) . .
S4 Cu2 K2 Cu3 134.3(2) . .
S6 Cu2 K2 Cu3 39.2(2) . .
S3 Cu2 K2 Cu3 -127.1(2) . .
S5 Cu2 K2 Cu3 -36.6(3) . .
K1 Cu2 K2 Cu3 95.1(3) . .
S8 Cu3 K2 O8 109.3(2) 2_554 .
S8 Cu3 K2 O8 13.5(2) . .
S7 Cu3 K2 O8 -78.0(2) . .
S7 Cu3 K2 O8 -164.3(2) 2_554 .
S8 Cu3 K2 O4 68.7(3) 2_554 .
S8 Cu3 K2 O4 -27.1(3) . .
S7 Cu3 K2 O4 -118.5(3) . .
S7 Cu3 K2 O4 155.1(3) 2_554 .
S8 Cu3 K2 S6 -62.92(15) 2_554 .
S8 Cu3 K2 S6 -158.73(14) . .
S7 Cu3 K2 S6 109.80(15) . .
S7 Cu3 K2 S6 23.48(18) 2_554 .
S8 Cu3 K2 S7 -172.72(16) 2_554 .
S8 Cu3 K2 S7 91.47(14) . .
S7 Cu3 K2 S7 -86.3(2) 2_554 .
S8 Cu3 K2 S8 -95.8(2) . 2_554
S7 Cu3 K2 S8 172.72(16) . 2_554
S7 Cu3 K2 S8 86.40(15) 2_554 2_554
S8 Cu3 K2 S3 178.1(2) 2_554 .
S8 Cu3 K2 S3 82.3(2) . .
S7 Cu3 K2 S3 -9.2(2) . .
S7 Cu3 K2 S3 -95.5(2) 2_554 .
S8 Cu3 K2 P4 140.48(15) 2_554 .
S8 Cu3 K2 P4 44.67(13) . .
S7 Cu3 K2 P4 -46.80(12) . .
S7 Cu3 K2 P4 -133.12(16) 2_554 .
S8 Cu3 K2 P2 106.7(2) 2_554 .
S8 Cu3 K2 P2 10.9(3) . .
S7 Cu3 K2 P2 -80.6(2) . .
S7 Cu3 K2 P2 -166.9(2) 2_554 .
S8 Cu3 K2 Cu2 -89.9(2) 2_554 .
S8 Cu3 K2 Cu2 174.2(2) . .
S7 Cu3 K2 Cu2 82.8(2) . .
S7 Cu3 K2 Cu2 -3.5(3) 2_554 .
O7 P4 S7 Cu3 -172.4(3) . .
O8 P4 S7 Cu3 -63.8(3) . .
N4 P4 S7 Cu3 64.8(4) . .
K2 P4 S7 Cu3 -89.42(10) . .
O7 P4 S7 K2 -83.0(4) . .
O8 P4 S7 K2 25.6(3) . .
N4 P4 S7 K2 154.3(4) . .
S8 Cu3 S7 P4 90.33(17) 2_554 .
S8 Cu3 S7 P4 -31.46(18) . .
S7 Cu3 S7 P4 -150.94(17) 2_554 .
K2 Cu3 S7 P4 83.95(14) . .
K2 Cu3 S7 P4 -91.68(16) 2_554 .
S8 Cu3 S7 K2 6.38(14) 2_554 .
S8 Cu3 S7 K2 -115.41(12) . .
S7 Cu3 S7 K2 125.11(11) 2_554 .
K2 Cu3 S7 K2 -175.63(9) 2_554 .
O8 K2 S7 P4 -16.0(2) . .
O4 K2 S7 P4 20.2(3) . .
S6 K2 S7 P4 171.32(16) . .
S8 K2 S7 P4 -95.88(14) 2_554 .
S3 K2 S7 P4 83.73(16) . .
P2 K2 S7 P4 51.64(19) . .
Cu2 K2 S7 P4 122.40(16) . .
Cu3 K2 S7 P4 -91.42(15) . .
O8 K2 S7 Cu3 75.44(19) . .
O4 K2 S7 Cu3 111.6(3) . .
S6 K2 S7 Cu3 -97.26(14) . .
S8 K2 S7 Cu3 -4.45(10) 2_554 .
S3 K2 S7 Cu3 175.15(11) . .
P4 K2 S7 Cu3 91.42(15) . .
P2 K2 S7 Cu3 143.07(13) . .
Cu2 K2 S7 Cu3 -146.18(12) . .
C13 C11 O2 P1 -92.5(9) . .
C12 C11 O2 P1 144.2(7) . .
C13 C11 O2 K1 85.3(10) . .
C12 C11 O2 K1 -38.0(11) . .
O1 P1 O2 C11 88.3(7) . .
N1 P1 O2 C11 -21.5(8) . .
S1 P1 O2 C11 -154.1(6) . .
K1 P1 O2 C11 178.4(8) . .
O1 P1 O2 K1 -90.0(3) . .
N1 P1 O2 K1 160.1(3) . .
S1 P1 O2 K1 27.6(3) . .
O6 K1 O2 C11 -67.2(7) . .
S2 K1 O2 C11 82.7(7) 2 .
S4 K1 O2 C11 -131.0(7) . .
S5 K1 O2 C11 -16.0(7) . .
S1 K1 O2 C11 163.0(7) . .
P3 K1 O2 C11 -43.5(7) . .
P1 K1 O2 C11 -178.2(9) . .
Cu2 K1 O2 C11 -50.0(8) . .
Cu1 K1 O2 C11 118.2(7) . .
O6 K1 O2 P1 111.0(3) . .
S2 K1 O2 P1 -99.2(3) 2 .
S4 K1 O2 P1 47.2(5) . .
S5 K1 O2 P1 162.2(2) . .
S1 K1 O2 P1 -18.9(2) . .
P3 K1 O2 P1 134.7(3) . .
Cu2 K1 O2 P1 128.2(3) . .
Cu1 K1 O2 P1 -63.7(3) . .
O4 P2 O3 C21 177.8(8) . .
N2 P2 O3 C21 -65.1(9) . .
S3 P2 O3 C21 63.1(9) . .
K2 P2 O3 C21 128.7(8) . .
O3 P2 N2 C14 -178.7(9) . .
O4 P2 N2 C14 -70.2(10) . .
S3 P2 N2 C14 57.8(9) . .
K2 P2 N2 C14 -23.7(12) . .
O1 P1 N1 C1 -176.0(8) . .
O2 P1 N1 C1 -68.8(9) . .
S1 P1 N1 C1 59.2(9) . .
K1 P1 N1 C1 -25.6(14) . .
Cu4 S12 C66 N6 -37.9(10) . .
K4 S12 C66 N6 -137.4(8) . .
Cu4 S12 C66 C67 147.2(7) . .
K4 S12 C66 C67 47.7(9) . .
P2 N2 C14 C15 -173.5(7) . .
P2 N2 C14 S4 9.3(14) . .
C20 C15 C14 N2 13.6(15) . .
C16 C15 C14 N2 -166.5(10) . .
C20 C15 C14 S4 -168.9(9) . .
C16 C15 C14 S4 11.0(14) . .
Cu2 S4 C14 N2 -43.7(10) . .
K1 S4 C14 N2 -138.5(8) . .
Cu2 S4 C14 C15 139.1(7) . .
K1 S4 C14 C15 44.3(8) . .
P1 N1 C1 C2 -169.4(6) . .
P1 N1 C1 S2 12.3(13) . .
Cu1 S2 C1 N1 -41.4(10) . .
K1 S2 C1 N1 -140.9(8) 2 .
Cu1 S2 C1 C2 140.5(7) . .
K1 S2 C1 C2 40.9(9) 2 .
C67 C66 N6 P6 -174.7(7) . .
S12 C66 N6 P6 10.2(14) . .
O11 P6 N6 C66 -176.1(9) . .
O12 P6 N6 C66 -66.3(10) . .
S11 P6 N6 C66 59.5(10) . .
K3 P6 N6 C66 -23.4(15) . .
N6 C66 C67 C68 -178.2(10) . .
S12 C66 C67 C68 -2.9(13) . .
N6 C66 C67 C72 6.4(14) . .
S12 C66 C67 C72 -178.2(8) . .
P7 N7 C79 C80 170.7(7) . .
P7 N7 C79 S14 -7.7(14) . .
C81 C80 C79 N7 163.4(10) . .
C85 C80 C79 N7 -18.9(15) . .
C81 C80 C79 S14 -18.1(14) . .
C85 C80 C79 S14 159.6(8) . .
Cu5 S14 C79 N7 42.9(10) . .
K4 S14 C79 N7 136.3(9) 6_575 .
Cu5 S14 C79 C80 -135.5(7) . .
K4 S14 C79 C80 -42.1(8) 6_575 .
O9 P5 N5 C53 -174.2(8) . .
O10 P5 N5 C53 -65.4(9) . .
S9 P5 N5 C53 61.8(10) . .
K4 P5 N5 C53 -23.3(14) . .
O7 P4 N4 C40 174.3(9) . .
O8 P4 N4 C40 67.1(10) . .
S7 P4 N4 C40 -59.7(10) . .
K2 P4 N4 C40 32.7(15) . .
P4 N4 C40 C41 179.0(7) . .
P4 N4 C40 S8 -1.9(15) . .
C46 C41 C40 N4 158.1(11) . .
C42 C41 C40 N4 -22.1(15) . .
C46 C41 C40 S8 -21.1(14) . .
C42 C41 C40 S8 158.7(9) . .
Cu3 S8 C40 N4 26.3(11) . .
K2 S8 C40 N4 127.9(9) 2_554 .
Cu3 S8 C40 C41 -154.6(7) . .
K2 S8 C40 C41 -53.1(9) 2_554 .
N1 C1 C2 C7 8.4(14) . .
S2 C1 C2 C7 -173.2(8) . .
N1 C1 C2 C3 -169.6(9) . .
S2 C1 C2 C3 8.9(13) . .
C7 C2 C3 C4 0.8(15) . .
C1 C2 C3 C4 178.8(9) . .
C3 C2 C7 C6 0.2(16) . .
C1 C2 C7 C6 -177.8(9) . .
P5 N5 C53 C54 -179.8(7) . .
P5 N5 C53 S10 0.7(14) . .
C59 C54 C53 N5 32.0(14) . .
C55 C54 C53 N5 -149.3(10) . .
C59 C54 C53 S10 -148.4(9) . .
C55 C54 C53 S10 30.3(13) . .
Cu4 S10 C53 N5 -28.5(10) . .
K3 S10 C53 N5 -128.9(8) . .
Cu4 S10 C53 C54 151.9(7) . .
K3 S10 C53 C54 51.5(9) . .
C68 C67 C72 C71 1.5(16) . .
C66 C67 C72 C71 176.8(9) . .
C85 C80 C81 C82 2.9(16) . .
C79 C80 C81 C82 -179.4(10) . .
C81 C80 C85 C84 0.5(17) . .
C79 C80 C85 C84 -177.3(10) . .
C20 C15 C16 C17 2.1(16) . .
C14 C15 C16 C17 -177.8(10) . .
C80 C85 C84 C83 -1.0(19) . .
C67 C72 C71 C70 2.6(17) . .
C72 C67 C68 C69 -3.7(17) . .
C66 C67 C68 C69 -179.0(10) . .
C80 C81 C82 C83 -6.2(18) . .
C15 C16 C17 C18 -2.6(19) . .
C16 C17 C18 C19 2(2) . .
C67 C68 C69 C70 1.8(19) . .
C16 C15 C20 C19 -1.0(18) . .
C14 C15 C20 C19 178.9(11) . .
C68 C69 C70 C71 2(2) . .
C72 C71 C70 C69 -4.4(18) . .
C17 C18 C19 C20 -1(2) . .
C15 C20 C19 C18 0(2) . .
C81 C82 C83 C84 6(2) . .
C85 C84 C83 C82 -2(2) . .
C6 C5 C4 C3 1(2) . .
C2 C3 C4 C5 -1.3(18) . .
P2 O3 C21 C22 122.2(10) . .
P2 O3 C21 C23 -119.0(10) . .
C2 C7 C6 C5 -0.7(18) . .
C4 C5 C6 C7 0(2) . .
